data_4064600
loop_
_publ_author_name
'Emerich, Brian M.'
'Moore, Curtis E.'
'Fox, Brian J.'
'Rheingold, Arnold L.'
'Figueroa, Joshua S.'

_publ_section_title
;
 Protecting-Group-Free Access to a Three-Coordinate Nickel(0)
 Tris-isocyanide
;
_journal_issue 9
_journal_name_full Organometallics
_journal_page_first 2598
_journal_paper_doi 10.1021/om200209w
_journal_volume 30
_journal_year 2011
_chemical_formula_sum 'C109 H130 N4 Ni'
_chemical_formula_weight 1554.88
_chemical_name_common Ni(CNArDipp)3
_chemical_name_systematic
; 
 ? 
;
_space_group_IT_number 7
_symmetry_cell_setting monoclinic
_symmetry_space_group_name_Hall 'P -2yc'
_symmetry_space_group_name_H-M 'P 1 c 1'
_atom_sites_solution_hydrogens geom
_atom_sites_solution_primary direct
_atom_sites_solution_secondary difmap
_audit_creation_method SHELXL-97
_cell_angle_alpha 90.00
_cell_angle_beta 91.002(10)
_cell_angle_gamma 90.00
_cell_formula_units_Z 4
_cell_length_a 12.8966(17)
_cell_length_b 16.2369(19)
_cell_length_c 44.127(6)
_cell_measurement_reflns_used 8986
_cell_measurement_temperature 100(2)
_cell_measurement_theta_max 64.60
_cell_measurement_theta_min 3.38
_cell_volume 9239(2)
_computing_cell_refinement 'Bruker SAINT'
_computing_data_collection 'Bruker APEX2'
_computing_data_reduction 'Bruker SAINT'
_computing_molecular_graphics 'Bruker SHELXTL'
_computing_publication_material 'Bruker SHELXTL'
_computing_structure_refinement 'SHELXL-97 (Sheldrick, 2008)'
_computing_structure_solution 'SHELXS-97 (Sheldrick, 2008)'
_diffrn_ambient_temperature 100(2)
_diffrn_measured_fraction_theta_full 0.961
_diffrn_measured_fraction_theta_max 0.961
_diffrn_measurement_device_type 'Bruker APEX-II CCD'
_diffrn_measurement_method '\f and \w scans'
_diffrn_radiation_monochromator graphite
_diffrn_radiation_source 'fine-focus sealed tube'
_diffrn_radiation_type CuK\a
_diffrn_radiation_wavelength 1.54184
_diffrn_reflns_av_R_equivalents 0.0575
_diffrn_reflns_av_sigmaI/netI 0.0785
_diffrn_reflns_limit_h_max 14
_diffrn_reflns_limit_h_min -15
_diffrn_reflns_limit_k_max 14
_diffrn_reflns_limit_k_min -18
_diffrn_reflns_limit_l_max 51
_diffrn_reflns_limit_l_min -49
_diffrn_reflns_number 50399
_diffrn_reflns_theta_full 64.92
_diffrn_reflns_theta_max 64.92
_diffrn_reflns_theta_min 3.38
_exptl_absorpt_coefficient_mu 0.664
_exptl_absorpt_correction_T_max 0.9676
_exptl_absorpt_correction_T_min 0.9070
_exptl_absorpt_correction_type multi-scan
_exptl_absorpt_process_details SADABS
_exptl_crystal_colour Red
_exptl_crystal_density_diffrn 1.118
_exptl_crystal_density_meas ?
_exptl_crystal_density_method 'not measured'
_exptl_crystal_description Plate
_exptl_crystal_F_000 3360
_exptl_crystal_size_max 0.15
_exptl_crystal_size_mid 0.11
_exptl_crystal_size_min 0.05
_refine_diff_density_max 0.566
_refine_diff_density_min -0.523
_refine_diff_density_rms 0.048
_refine_ls_abs_structure_details 'Flack H D (1983), Acta Cryst. A39, 876-881'
_refine_ls_abs_structure_Flack 0.217(18)
_refine_ls_extinction_coef 'not measured'
_refine_ls_extinction_method none
_refine_ls_goodness_of_fit_ref 1.012
_refine_ls_hydrogen_treatment constr
_refine_ls_matrix_type full
_refine_ls_number_parameters 2054
_refine_ls_number_reflns 26221
_refine_ls_number_restraints 2
_refine_ls_restrained_S_all 1.012
_refine_ls_R_factor_all 0.0661
_refine_ls_R_factor_gt 0.0532
_refine_ls_shift/su_max 0.001
_refine_ls_shift/su_mean 0.000
_refine_ls_structure_factor_coef Fsqd
_refine_ls_weighting_details 'calc w=1/[\s^2^(Fo^2^)+(0.0457P)^2^+4.3655P] where P=(Fo^2^+2Fc^2^)/3'
_refine_ls_weighting_scheme calc
_refine_ls_wR_factor_gt 0.1185
_refine_ls_wR_factor_ref 0.1258
_reflns_number_gt 22313
_reflns_number_total 26221
_reflns_threshold_expression >2\s(I)
_cod_data_source_file om200209w_si_003.cif
_cod_data_source_block jfig346b
_cod_depositor_comments
;
The following automatic conversions were performed:

'_symmetry_cell_setting' value 'Monoclinic' changed to 'monoclinic'
according to /home/saulius/struct/CIF-dictionaries/cif_core.dic
dictionary named 'cif_core.dic' version 2.4.1 from 2010-06-29.

Automatic conversion script
Id: cif_fix_values 1715 2011-07-08 13:25:40Z adriana 

The following automatic conversions were performed:

'_exptl_crystal_density_meas' value 'not measured' was changed to '?'
- the value is perceived as not measured.

Automatic conversion script
Id: cif_fix_values 3008 2015-01-20 13:52:24Z robertas 
;
_cod_original_sg_symbol_H-M Pc
_cod_database_code 4064600

loop_
_symmetry_equiv_pos_as_xyz
'x, y, z'
'x, -y, z+1/2'

loop_
_atom_site_label
_atom_site_type_symbol
_atom_site_fract_x
_atom_site_fract_y
_atom_site_fract_z
_atom_site_U_iso_or_equiv
_atom_site_adp_type
_atom_site_occupancy
_atom_site_symmetry_multiplicity
_atom_site_calc_flag
_atom_site_refinement_flags
_atom_site_disorder_assembly
_atom_site_disorder_group
Ni1 Ni -0.67966(4) -0.35831(3) -0.296020(14) 0.01629(13) Uani 1 1 d . . .
N1 N -0.6980(2) -0.45755(18) -0.35300(7) 0.0189(7) Uani 1 1 d . . .
N2 N -0.6624(2) -0.46694(18) -0.24138(7) 0.0172(6) Uani 1 1 d . . .
N3 N -0.7096(2) -0.17436(18) -0.30103(6) 0.0151(6) Uani 1 1 d . . .
C1 C -0.6851(3) -0.4177(2) -0.33066(8) 0.0182(8) Uani 1 1 d . . .
C2 C -0.6672(3) -0.4202(2) -0.26164(9) 0.0195(8) Uani 1 1 d . . .
C3 C -0.6957(3) -0.2467(2) -0.29819(8) 0.0175(8) Uani 1 1 d . . .
C4 C -0.7154(3) -0.4792(2) -0.38306(8) 0.0188(8) Uani 1 1 d . . .
C5 C -0.6368(3) -0.4624(2) -0.40425(8) 0.0187(8) Uani 1 1 d . . .
C6 C -0.6569(3) -0.4794(2) -0.43422(9) 0.0218(8) Uani 1 1 d . . .
H6 H -0.6054 -0.4679 -0.4487 0.026 Uiso 1 1 calc R . .
C7 C -0.7507(3) -0.5128(2) -0.44380(9) 0.0265(9) Uani 1 1 d . . .
H7 H -0.7634 -0.5233 -0.4647 0.032 Uiso 1 1 calc R . .
C8 C -0.8257(3) -0.5309(2) -0.42281(9) 0.0240(8) Uani 1 1 d . . .
H8 H -0.8895 -0.5545 -0.4295 0.029 Uiso 1 1 calc R . .
C9 C -0.8098(3) -0.5154(2) -0.39206(8) 0.0195(8) Uani 1 1 d . . .
C10 C -0.5342(3) -0.4260(2) -0.39461(8) 0.0196(8) Uani 1 1 d . . .
C11 C -0.5222(3) -0.3393(2) -0.39412(8) 0.0213(8) Uani 1 1 d . . .
C12 C -0.4259(3) -0.3073(3) -0.38591(9) 0.0254(9) Uani 1 1 d . . .
H12S H -0.4164 -0.2493 -0.3859 0.030 Uiso 1 1 calc R . .
C13 C -0.3435(3) -0.3573(3) -0.37783(9) 0.0296(9) Uani 1 1 d . . .
H13F H -0.2787 -0.3339 -0.3720 0.036 Uiso 1 1 calc R . .
C14 C -0.3565(3) -0.4426(3) -0.37825(9) 0.0284(9) Uani 1 1 d . . .
H14O H -0.2999 -0.4771 -0.3726 0.034 Uiso 1 1 calc R . .
C15 C -0.4505(3) -0.4781(3) -0.38672(8) 0.0238(9) Uani 1 1 d . . .
C16 C -0.8961(3) -0.5381(2) -0.37089(8) 0.0184(8) Uani 1 1 d . . .
C17 C -0.9202(3) -0.6230(2) -0.36703(9) 0.0227(8) Uani 1 1 d . . .
C18 C -1.0083(3) -0.6435(3) -0.35089(9) 0.0290(9) Uani 1 1 d . . .
H18Q H -1.0259 -0.6998 -0.3483 0.035 Uiso 1 1 calc R . .
C19 C -1.0708(3) -0.5835(3) -0.33859(9) 0.0283(9) Uani 1 1 d . . .
H19 H -1.1313 -0.5989 -0.3280 0.034 Uiso 1 1 calc R . .
C20 C -1.0456(3) -0.5010(2) -0.34162(9) 0.0239(8) Uani 1 1 d . . .
H20 H -1.0880 -0.4603 -0.3327 0.029 Uiso 1 1 calc R . .
C21 C -0.9580(3) -0.4773(2) -0.35780(8) 0.0205(8) Uani 1 1 d . . .
C22 C -0.4596(3) -0.5714(2) -0.38846(9) 0.0294(9) Uani 1 1 d . . .
H22 H -0.5329 -0.5871 -0.3843 0.035 Uiso 1 1 calc R . .
C23 C -0.3885(4) -0.6153(3) -0.36555(12) 0.0474(13) Uani 1 1 d . . .
H23A H -0.3942 -0.5888 -0.3457 0.071 Uiso 1 1 calc R . .
H23B H -0.3166 -0.6120 -0.3723 0.071 Uiso 1 1 calc R . .
H23C H -0.4092 -0.6732 -0.3640 0.071 Uiso 1 1 calc R . .
C24 C -0.4328(4) -0.6011(3) -0.42018(11) 0.0416(12) Uani 1 1 d . . .
H24A H -0.3625 -0.5830 -0.4251 0.062 Uiso 1 1 calc R . .
H24B H -0.4824 -0.5780 -0.4349 0.062 Uiso 1 1 calc R . .
H24C H -0.4362 -0.6613 -0.4209 0.062 Uiso 1 1 calc R . .
C25 C -0.6102(3) -0.2805(2) -0.40217(9) 0.0256(9) Uani 1 1 d . . .
H25 H -0.6753 -0.3134 -0.4048 0.031 Uiso 1 1 calc R . .
C26 C -0.6265(4) -0.2183(3) -0.37684(10) 0.0382(11) Uani 1 1 d . . .
H26A H -0.5655 -0.1825 -0.3750 0.057 Uiso 1 1 calc R . .
H26B H -0.6364 -0.2475 -0.3577 0.057 Uiso 1 1 calc R . .
H26C H -0.6880 -0.1849 -0.3815 0.057 Uiso 1 1 calc R . .
C27 C -0.5894(4) -0.2363(3) -0.43185(10) 0.0358(10) Uani 1 1 d . . .
H27A H -0.5800 -0.2770 -0.4480 0.054 Uiso 1 1 calc R . .
H27B H -0.5264 -0.2029 -0.4296 0.054 Uiso 1 1 calc R . .
H27C H -0.6483 -0.2006 -0.4371 0.054 Uiso 1 1 calc R . .
C28 C -0.8545(3) -0.6925(2) -0.37959(10) 0.0284(9) Uani 1 1 d . . .
H28 H -0.7951 -0.6673 -0.3905 0.034 Uiso 1 1 calc R . .
C29 C -0.8099(5) -0.7477(3) -0.35464(12) 0.0501(14) Uani 1 1 d . . .
H29A H -0.8664 -0.7688 -0.3422 0.075 Uiso 1 1 calc R . .
H29B H -0.7616 -0.7159 -0.3419 0.075 Uiso 1 1 calc R . .
H29C H -0.7730 -0.7940 -0.3638 0.075 Uiso 1 1 calc R . .
C30 C -0.9161(4) -0.7451(3) -0.40230(10) 0.0343(10) Uani 1 1 d . . .
H30A H -0.9752 -0.7703 -0.3922 0.051 Uiso 1 1 calc R . .
H30B H -0.8712 -0.7883 -0.4103 0.051 Uiso 1 1 calc R . .
H30C H -0.9414 -0.7102 -0.4190 0.051 Uiso 1 1 calc R . .
C31 C -0.9359(3) -0.3855(2) -0.36110(9) 0.0225(8) Uani 1 1 d . . .
H31 H -0.8669 -0.3791 -0.3708 0.027 Uiso 1 1 calc R . .
C32 C -1.0184(3) -0.3457(3) -0.38191(10) 0.0294(9) Uani 1 1 d . . .
H32A H -1.0003 -0.2879 -0.3854 0.044 Uiso 1 1 calc R . .
H32B H -1.0862 -0.3488 -0.3723 0.044 Uiso 1 1 calc R . .
H32C H -1.0213 -0.3751 -0.4013 0.044 Uiso 1 1 calc R . .
C33 C -0.9320(3) -0.3411(2) -0.33051(9) 0.0261(9) Uani 1 1 d . . .
H33A H -0.8805 -0.3677 -0.3172 0.039 Uiso 1 1 calc R . .
H33B H -1.0003 -0.3437 -0.3212 0.039 Uiso 1 1 calc R . .
H33C H -0.9126 -0.2833 -0.3336 0.039 Uiso 1 1 calc R . .
C34 C -0.6592(3) -0.5284(2) -0.21906(8) 0.0166(8) Uani 1 1 d . . .
C35 C -0.7511(3) -0.5496(2) -0.20443(8) 0.0178(8) Uani 1 1 d . . .
C36 C -0.7452(3) -0.6110(2) -0.18207(8) 0.0201(8) Uani 1 1 d . . .
H36 H -0.8059 -0.6263 -0.1715 0.024 Uiso 1 1 calc R . .
C37 C -0.6524(3) -0.6496(2) -0.17518(9) 0.0243(8) Uani 1 1 d . . .
H37 H -0.6493 -0.6905 -0.1598 0.029 Uiso 1 1 calc R . .
C38 C -0.5636(3) -0.6287(2) -0.19066(9) 0.0232(8) Uani 1 1 d . . .
H38 H -0.5003 -0.6562 -0.1859 0.028 Uiso 1 1 calc R . .
C39 C -0.5650(3) -0.5683(2) -0.21299(8) 0.0186(8) Uani 1 1 d . . .
C40 C -0.8523(3) -0.5112(2) -0.21435(9) 0.0234(8) Uani 1 1 d . . .
C41 C -0.8989(3) -0.5386(3) -0.24155(10) 0.0296(10) Uani 1 1 d . . .
C42 C -0.9853(3) -0.4968(3) -0.25325(12) 0.0379(11) Uani 1 1 d . . .
H42 H -1.0162 -0.5142 -0.2719 0.046 Uiso 1 1 calc R . .
C43 C -1.0256(3) -0.4311(3) -0.23816(11) 0.0410(12) Uani 1 1 d . . .
H43 H -1.0817 -0.4012 -0.2470 0.049 Uiso 1 1 calc R . .
C44 C -0.9866(4) -0.4081(3) -0.21079(12) 0.0385(12) Uani 1 1 d . . .
H44 H -1.0194 -0.3649 -0.2000 0.046 Uiso 1 1 calc R . .
C45 C -0.8974(4) -0.4473(2) -0.19768(10) 0.0314(10) Uani 1 1 d . . .
C46 C -0.4697(3) -0.5510(2) -0.23053(8) 0.0210(8) Uani 1 1 d . . .
C47 C -0.3939(3) -0.4967(2) -0.21931(9) 0.0230(8) Uani 1 1 d . . .
C48 C -0.3037(3) -0.4854(3) -0.23603(10) 0.0296(9) Uani 1 1 d . . .
H48 H -0.2522 -0.4479 -0.2290 0.036 Uiso 1 1 calc R . .
C49 C -0.2885(3) -0.5281(3) -0.26268(10) 0.0334(10) Uani 1 1 d . . .
H49 H -0.2263 -0.5206 -0.2736 0.040 Uiso 1 1 calc R . .
C50 C -0.3634(3) -0.5815(3) -0.27348(10) 0.0347(10) Uani 1 1 d . . .
H50 H -0.3523 -0.6108 -0.2918 0.042 Uiso 1 1 calc R . .
C51 C -0.4551(3) -0.5932(3) -0.25798(9) 0.0270(9) Uani 1 1 d . . .
C52 C -0.8518(4) -0.4208(3) -0.16809(11) 0.0364(11) Uani 1 1 d . . .
H52 H -0.8157 -0.4696 -0.1590 0.044 Uiso 1 1 calc R . .
C53 C -0.7699(5) -0.3533(3) -0.17225(13) 0.0586(15) Uani 1 1 d . . .
H53A H -0.8030 -0.3040 -0.1808 0.088 Uiso 1 1 calc R . .
H53B H -0.7165 -0.3730 -0.1860 0.088 Uiso 1 1 calc R . .
H53C H -0.7380 -0.3398 -0.1526 0.088 Uiso 1 1 calc R . .
C54 C -0.9328(5) -0.3927(3) -0.14572(13) 0.0526(14) Uani 1 1 d . . .
H54A H -0.9854 -0.4357 -0.1436 0.079 Uiso 1 1 calc R . .
H54B H -0.9659 -0.3420 -0.1532 0.079 Uiso 1 1 calc R . .
H54C H -0.8994 -0.3821 -0.1260 0.079 Uiso 1 1 calc R . .
C55 C -0.8601(3) -0.6129(3) -0.25891(9) 0.0325(10) Uani 1 1 d . . .
H55 H -0.7997 -0.6358 -0.2472 0.039 Uiso 1 1 calc R . .
C56 C -0.9426(4) -0.6807(3) -0.26095(11) 0.0419(12) Uani 1 1 d . . .
H56A H -0.9134 -0.7293 -0.2708 0.063 Uiso 1 1 calc R . .
H56B H -1.0024 -0.6608 -0.2728 0.063 Uiso 1 1 calc R . .
H56C H -0.9647 -0.6953 -0.2405 0.063 Uiso 1 1 calc R . .
C57 C -0.8212(4) -0.5906(3) -0.29062(10) 0.0427(12) Uani 1 1 d . . .
H57A H -0.8767 -0.5629 -0.3021 0.064 Uiso 1 1 calc R . .
H57B H -0.8009 -0.6409 -0.3012 0.064 Uiso 1 1 calc R . .
H57C H -0.7612 -0.5537 -0.2887 0.064 Uiso 1 1 calc R . .
C58 C -0.4098(3) -0.4480(3) -0.19074(11) 0.0317(10) Uani 1 1 d . . .
H58 H -0.4709 -0.4720 -0.1803 0.038 Uiso 1 1 calc R . .
C59 C -0.3169(4) -0.4521(3) -0.16860(11) 0.0409(11) Uani 1 1 d . . .
H59A H -0.2561 -0.4275 -0.1781 0.061 Uiso 1 1 calc R . .
H59B H -0.3021 -0.5097 -0.1635 0.061 Uiso 1 1 calc R . .
H59C H -0.3331 -0.4217 -0.1501 0.061 Uiso 1 1 calc R . .
C60 C -0.4359(4) -0.3578(3) -0.19846(14) 0.0554(16) Uani 1 1 d . . .
H60A H -0.4977 -0.3559 -0.2117 0.083 Uiso 1 1 calc R . .
H60B H -0.3774 -0.3326 -0.2089 0.083 Uiso 1 1 calc R . .
H60C H -0.4492 -0.3274 -0.1797 0.083 Uiso 1 1 calc R . .
C61 C -0.5377(4) -0.6527(3) -0.26985(10) 0.0416(12) Uani 1 1 d . . .
H61 H -0.6046 -0.6367 -0.2603 0.050 Uiso 1 1 calc R . .
C62 C -0.5539(5) -0.6471(6) -0.30390(13) 0.082(2) Uani 1 1 d . . .
H62A H -0.6179 -0.6760 -0.3098 0.122 Uiso 1 1 calc R . .
H62B H -0.4950 -0.6725 -0.3141 0.122 Uiso 1 1 calc R . .
H62C H -0.5593 -0.5891 -0.3099 0.122 Uiso 1 1 calc R . .
C63 C -0.5136(6) -0.7388(4) -0.25992(19) 0.082(2) Uani 1 1 d . . .
H63A H -0.5027 -0.7400 -0.2379 0.124 Uiso 1 1 calc R . .
H63B H -0.4506 -0.7579 -0.2699 0.124 Uiso 1 1 calc R . .
H63C H -0.5716 -0.7751 -0.2655 0.124 Uiso 1 1 calc R . .
C64 C -0.7164(3) -0.0895(2) -0.29979(8) 0.0157(7) Uani 1 1 d . . .
C65 C -0.8085(3) -0.0492(2) -0.30913(8) 0.0160(7) Uani 1 1 d . . .
C66 C -0.8144(3) 0.0361(2) -0.30565(9) 0.0225(8) Uani 1 1 d . . .
H66 H -0.8762 0.0640 -0.3116 0.027 Uiso 1 1 calc R . .
C67 C -0.7322(3) 0.0811(2) -0.29367(9) 0.0244(9) Uani 1 1 d . . .
H67 H -0.7378 0.1392 -0.2916 0.029 Uiso 1 1 calc R . .
C68 C -0.6421(3) 0.0414(2) -0.28483(9) 0.0213(8) Uani 1 1 d . . .
H68 H -0.5855 0.0725 -0.2769 0.026 Uiso 1 1 calc R . .
C69 C -0.6333(3) -0.0451(2) -0.28748(8) 0.0186(8) Uani 1 1 d . . .
C70 C -0.9032(3) -0.0940(2) -0.32036(8) 0.0174(7) Uani 1 1 d . . .
C71 C -0.9702(3) -0.1304(2) -0.29962(9) 0.0185(8) Uani 1 1 d . . .
C72 C -1.0644(3) -0.1628(2) -0.31015(9) 0.0231(8) Uani 1 1 d . . .
H72 H -1.1103 -0.1874 -0.2962 0.028 Uiso 1 1 calc R . .
C73 C -1.0918(3) -0.1596(2) -0.34042(9) 0.0247(9) Uani 1 1 d . . .
H73 H -1.1562 -0.1820 -0.3472 0.030 Uiso 1 1 calc R . .
C74 C -1.0256(3) -0.1238(2) -0.36101(9) 0.0229(8) Uani 1 1 d . . .
H74 H -1.0457 -0.1211 -0.3818 0.027 Uiso 1 1 calc R . .
C75 C -0.9298(3) -0.0916(2) -0.35168(8) 0.0194(8) Uani 1 1 d . . .
C76 C -0.5367(3) -0.0853(2) -0.27550(9) 0.0202(8) Uani 1 1 d . . .
C77 C -0.4453(3) -0.0856(2) -0.29258(9) 0.0241(8) Uani 1 1 d . . .
C78 C -0.3557(3) -0.1180(3) -0.27924(10) 0.0306(10) Uani 1 1 d . . .
H78 H -0.2932 -0.1185 -0.2903 0.037 Uiso 1 1 calc R . .
C79 C -0.3565(3) -0.1495(3) -0.25018(11) 0.0373(11) Uani 1 1 d . . .
H79 H -0.2944 -0.1712 -0.2414 0.045 Uiso 1 1 calc R . .
C80 C -0.4467(3) -0.1497(3) -0.23363(10) 0.0329(10) Uani 1 1 d . . .
H80 H -0.4459 -0.1714 -0.2136 0.039 Uiso 1 1 calc R . .
C81 C -0.5394(3) -0.1183(2) -0.24612(9) 0.0232(8) Uani 1 1 d . . .
C82 C -0.9451(3) -0.1336(2) -0.26599(9) 0.0259(9) Uani 1 1 d . . .
H82 H -0.8719 -0.1145 -0.2631 0.031 Uiso 1 1 calc R . .
C83 C -1.0144(4) -0.0742(3) -0.24871(10) 0.0426(12) Uani 1 1 d . . .
H83A H -1.0869 -0.0913 -0.2511 0.064 Uiso 1 1 calc R . .
H83B H -1.0060 -0.0184 -0.2568 0.064 Uiso 1 1 calc R . .
H83C H -0.9946 -0.0749 -0.2272 0.064 Uiso 1 1 calc R . .
C84 C -0.9522(4) -0.2204(3) -0.25298(10) 0.0353(10) Uani 1 1 d . . .
H84A H -0.9069 -0.2574 -0.2643 0.053 Uiso 1 1 calc R . .
H84B H -1.0239 -0.2400 -0.2547 0.053 Uiso 1 1 calc R . .
H84C H -0.9302 -0.2198 -0.2316 0.053 Uiso 1 1 calc R . .
C85 C -0.8569(3) -0.0544(2) -0.37500(9) 0.0231(8) Uani 1 1 d . . .
H85 H -0.7850 -0.0557 -0.3661 0.028 Uiso 1 1 calc R . .
C86 C -0.8564(3) -0.1036(3) -0.40457(9) 0.0290(9) Uani 1 1 d . . .
H86A H -0.9208 -0.0931 -0.4160 0.043 Uiso 1 1 calc R . .
H86B H -0.8511 -0.1625 -0.3999 0.043 Uiso 1 1 calc R . .
H86C H -0.7970 -0.0868 -0.4167 0.043 Uiso 1 1 calc R . .
C87 C -0.8837(4) 0.0356(2) -0.38202(10) 0.0305(9) Uani 1 1 d . . .
H87A H -0.9553 0.0391 -0.3897 0.046 Uiso 1 1 calc R . .
H87B H -0.8365 0.0568 -0.3973 0.046 Uiso 1 1 calc R . .
H87C H -0.8764 0.0685 -0.3635 0.046 Uiso 1 1 calc R . .
C88 C -0.4434(3) -0.0499(3) -0.32427(9) 0.0275(9) Uani 1 1 d . . .
H88 H -0.5160 -0.0516 -0.3326 0.033 Uiso 1 1 calc R . .
C89 C -0.3766(4) -0.0998(3) -0.34547(11) 0.0452(12) Uani 1 1 d . . .
H89A H -0.3908 -0.1586 -0.3427 0.068 Uiso 1 1 calc R . .
H89B H -0.3032 -0.0888 -0.3409 0.068 Uiso 1 1 calc R . .
H89C H -0.3926 -0.0842 -0.3665 0.068 Uiso 1 1 calc R . .
C90 C -0.4087(4) 0.0400(3) -0.32458(10) 0.0376(11) Uani 1 1 d . . .
H90A H -0.3376 0.0441 -0.3165 0.056 Uiso 1 1 calc R . .
H90B H -0.4550 0.0729 -0.3120 0.056 Uiso 1 1 calc R . .
H90C H -0.4111 0.0608 -0.3454 0.056 Uiso 1 1 calc R . .
C91 C -0.6379(3) -0.1184(3) -0.22817(9) 0.0292(9) Uani 1 1 d . . .
H91 H -0.6963 -0.1067 -0.2427 0.035 Uiso 1 1 calc R . .
C92 C -0.6607(4) -0.2018(3) -0.21332(11) 0.0377(11) Uani 1 1 d . . .
H92A H -0.7257 -0.1983 -0.2023 0.056 Uiso 1 1 calc R . .
H92B H -0.6039 -0.2161 -0.1992 0.056 Uiso 1 1 calc R . .
H92C H -0.6668 -0.2443 -0.2290 0.056 Uiso 1 1 calc R . .
C93 C -0.6377(4) -0.0492(3) -0.20427(11) 0.0356(10) Uani 1 1 d . . .
H93A H -0.6322 0.0043 -0.2144 0.053 Uiso 1 1 calc R . .
H93B H -0.5785 -0.0566 -0.1903 0.053 Uiso 1 1 calc R . .
H93C H -0.7022 -0.0513 -0.1929 0.053 Uiso 1 1 calc R . .
Ni2 Ni -0.16383(4) -0.93351(3) -0.080499(14) 0.01673(13) Uani 1 1 d . . .
N4 N -0.1452(2) -0.82460(18) -0.13488(7) 0.0168(6) Uani 1 1 d . . .
N5 N -0.1778(2) -0.83552(18) -0.02350(7) 0.0173(6) Uani 1 1 d . . .
N6 N -0.2040(2) -1.11545(18) -0.07710(7) 0.0177(7) Uani 1 1 d . . .
C94 C -0.1494(3) -0.8720(2) -0.11454(8) 0.0170(8) Uani 1 1 d . . .
C95 C -0.1673(3) -0.8746(2) -0.04563(9) 0.0182(8) Uani 1 1 d . . .
C96 C -0.1863(3) -1.0431(2) -0.07910(8) 0.0175(8) Uani 1 1 d . . .
C97 C -0.1434(3) -0.7586(2) -0.15522(8) 0.0160(7) Uani 1 1 d . . .
C98 C -0.0517(3) -0.7134(2) -0.15794(8) 0.0184(8) Uani 1 1 d . . .
C99 C -0.0523(3) -0.6484(2) -0.17838(9) 0.0234(8) Uani 1 1 d . . .
H99 H 0.0089 -0.6166 -0.1807 0.028 Uiso 1 1 calc R . .
C100 C -0.1395(3) -0.6288(2) -0.19538(9) 0.0233(8) Uani 1 1 d . . .
H10A H -0.1378 -0.5840 -0.2092 0.028 Uiso 1 1 calc R . .
C101 C -0.2298(3) -0.6743(2) -0.19234(9) 0.0216(8) Uani 1 1 d . . .
H10B H -0.2899 -0.6602 -0.2040 0.026 Uiso 1 1 calc R . .
C102 C -0.2330(3) -0.7406(2) -0.17220(8) 0.0175(7) Uani 1 1 d . . .
C103 C 0.0444(3) -0.7330(2) -0.13966(8) 0.0180(8) Uani 1 1 d . . .
C104 C 0.1161(3) -0.7916(2) -0.15067(9) 0.0209(8) Uani 1 1 d . . .
C105 C 0.2067(3) -0.8058(3) -0.13394(9) 0.0255(9) Uani 1 1 d . . .
H10C H 0.2560 -0.8444 -0.1410 0.031 Uiso 1 1 calc R . .
C106 C 0.2258(3) -0.7641(3) -0.10709(9) 0.0256(9) Uani 1 1 d . . .
H10D H 0.2877 -0.7750 -0.0958 0.031 Uiso 1 1 calc R . .
C107 C 0.1557(3) -0.7066(3) -0.09640(9) 0.0282(9) Uani 1 1 d . . .
H10E H 0.1705 -0.6779 -0.0781 0.034 Uiso 1 1 calc R . .
C108 C 0.0628(3) -0.6906(2) -0.11252(9) 0.0231(8) Uani 1 1 d . . .
C109 C -0.3300(3) -0.7902(2) -0.16924(8) 0.0196(8) Uani 1 1 d . . .
C110 C -0.3596(3) -0.8455(2) -0.19235(9) 0.0215(8) Uani 1 1 d . . .
C111 C -0.4513(3) -0.8895(3) -0.18956(10) 0.0298(9) Uani 1 1 d . . .
H11A H -0.4712 -0.9278 -0.2049 0.036 Uiso 1 1 calc R . .
C112 C -0.5142(3) -0.8782(2) -0.16475(10) 0.0310(10) Uani 1 1 d . . .
H11B H -0.5779 -0.9073 -0.1634 0.037 Uiso 1 1 calc R . .
C113 C -0.4842(3) -0.8245(3) -0.14191(9) 0.0279(9) Uani 1 1 d . . .
H11C H -0.5270 -0.8178 -0.1248 0.033 Uiso 1 1 calc R . .
C114 C -0.3915(3) -0.7797(2) -0.14366(9) 0.0233(8) Uani 1 1 d . . .
C115 C 0.0961(3) -0.8395(2) -0.17960(10) 0.0267(9) Uani 1 1 d . . .
H11D H 0.0310 -0.8177 -0.1892 0.032 Uiso 1 1 calc R . .
C116 C 0.0786(4) -0.9319(3) -0.17261(11) 0.0389(11) Uani 1 1 d . . .
H11E H 0.0206 -0.9377 -0.1587 0.058 Uiso 1 1 calc R . .
H11F H 0.1415 -0.9551 -0.1632 0.058 Uiso 1 1 calc R . .
H11G H 0.0626 -0.9614 -0.1915 0.058 Uiso 1 1 calc R . .
C117 C 0.1824(4) -0.8300(3) -0.20233(10) 0.0339(10) Uani 1 1 d . . .
H11H H 0.2473 -0.8515 -0.1936 0.051 Uiso 1 1 calc R . .
H11I H 0.1911 -0.7715 -0.2073 0.051 Uiso 1 1 calc R . .
H11J H 0.1646 -0.8607 -0.2208 0.051 Uiso 1 1 calc R . .
C118 C -0.0156(3) -0.6299(3) -0.09962(10) 0.0303(9) Uani 1 1 d . . .
H11K H -0.0615 -0.6109 -0.1167 0.036 Uiso 1 1 calc R . .
C119 C 0.0355(4) -0.5535(3) -0.08535(12) 0.0423(12) Uani 1 1 d . . .
H11L H 0.0694 -0.5688 -0.0661 0.064 Uiso 1 1 calc R . .
H11M H -0.0175 -0.5117 -0.0817 0.064 Uiso 1 1 calc R . .
H11N H 0.0872 -0.5314 -0.0992 0.064 Uiso 1 1 calc R . .
C120 C -0.0832(4) -0.6724(3) -0.07658(12) 0.0461(13) Uani 1 1 d . . .
H12A H -0.0397 -0.6935 -0.0599 0.069 Uiso 1 1 calc R . .
H12B H -0.1203 -0.7183 -0.0863 0.069 Uiso 1 1 calc R . .
H12C H -0.1335 -0.6330 -0.0687 0.069 Uiso 1 1 calc R . .
C121 C -0.2910(3) -0.8602(2) -0.21971(9) 0.0256(9) Uani 1 1 d . . .
H12D H -0.2726 -0.8051 -0.2282 0.031 Uiso 1 1 calc R . .
C122 C -0.3435(4) -0.9100(3) -0.24533(11) 0.0398(11) Uani 1 1 d . . .
H12E H -0.4111 -0.8856 -0.2504 0.060 Uiso 1 1 calc R . .
H12F H -0.3531 -0.9670 -0.2387 0.060 Uiso 1 1 calc R . .
H12G H -0.2997 -0.9091 -0.2633 0.060 Uiso 1 1 calc R . .
C123 C -0.1896(4) -0.9038(3) -0.21109(11) 0.0408(11) Uani 1 1 d . . .
H12H H -0.2049 -0.9588 -0.2032 0.061 Uiso 1 1 calc R . .
H12I H -0.1526 -0.8717 -0.1955 0.061 Uiso 1 1 calc R . .
H12J H -0.1464 -0.9087 -0.2290 0.061 Uiso 1 1 calc R . .
C124 C -0.3624(3) -0.7224(3) -0.11777(9) 0.0276(9) Uani 1 1 d . . .
H12K H -0.2894 -0.7039 -0.1209 0.033 Uiso 1 1 calc R . .
C125 C -0.4309(4) -0.6458(3) -0.11686(10) 0.0407(11) Uani 1 1 d . . .
H12L H -0.4105 -0.6117 -0.0994 0.061 Uiso 1 1 calc R . .
H12M H -0.5036 -0.6623 -0.1150 0.061 Uiso 1 1 calc R . .
H12N H -0.4225 -0.6141 -0.1356 0.061 Uiso 1 1 calc R . .
C126 C -0.3656(4) -0.7671(3) -0.08747(10) 0.0404(11) Uani 1 1 d . . .
H12O H -0.3252 -0.8180 -0.0886 0.061 Uiso 1 1 calc R . .
H12P H -0.4377 -0.7803 -0.0827 0.061 Uiso 1 1 calc R . .
H12Q H -0.3360 -0.7316 -0.0716 0.061 Uiso 1 1 calc R . .
C127 C -0.1859(3) -0.8098(2) 0.00654(8) 0.0163(7) Uani 1 1 d . . .
C128 C -0.1000(3) -0.8215(2) 0.02605(8) 0.0179(7) Uani 1 1 d . . .
C129 C -0.1105(3) -0.7981(2) 0.05622(9) 0.0231(8) Uani 1 1 d . . .
H12R H -0.0538 -0.8055 0.0700 0.028 Uiso 1 1 calc R . .
C130 C -0.2018(3) -0.7645(2) 0.06655(9) 0.0256(9) Uani 1 1 d . . .
H13A H -0.2073 -0.7492 0.0872 0.031 Uiso 1 1 calc R . .
C131 C -0.2846(3) -0.7530(2) 0.04690(9) 0.0220(8) Uani 1 1 d . . .
H13B H -0.3469 -0.7298 0.0543 0.026 Uiso 1 1 calc R . .
C132 C -0.2793(3) -0.7745(2) 0.01662(9) 0.0186(8) Uani 1 1 d . . .
C133 C -0.0004(3) -0.8600(2) 0.01632(8) 0.0185(8) Uani 1 1 d . . .
C134 C 0.0050(3) -0.9468(2) 0.01357(9) 0.0244(9) Uani 1 1 d . . .
C135 C 0.1008(4) -0.9819(3) 0.00740(11) 0.0378(11) Uani 1 1 d . . .
H13C H 0.1061 -1.0400 0.0054 0.045 Uiso 1 1 calc R . .
C136 C 0.1890(3) -0.9336(3) 0.00411(11) 0.0382(11) Uani 1 1 d . . .
H13D H 0.2538 -0.9588 0.0001 0.046 Uiso 1 1 calc R . .
C137 C 0.1822(3) -0.8484(3) 0.00671(10) 0.0300(9) Uani 1 1 d . . .
H13E H 0.2423 -0.8155 0.0041 0.036 Uiso 1 1 calc R . .
C138 C 0.0877(3) -0.8108(2) 0.01316(8) 0.0221(8) Uani 1 1 d . . .
C139 C -0.3744(3) -0.7616(2) -0.00276(9) 0.0211(8) Uani 1 1 d . . .
C140 C -0.4051(3) -0.6806(2) -0.01024(9) 0.0222(8) Uani 1 1 d . . .
C141 C -0.5010(3) -0.6688(3) -0.02461(9) 0.0273(9) Uani 1 1 d . . .
H14A H -0.5227 -0.6146 -0.0298 0.033 Uiso 1 1 calc R . .
C142 C -0.5648(3) -0.7346(3) -0.03139(9) 0.0304(10) Uani 1 1 d . . .
H14B H -0.6307 -0.7251 -0.0407 0.036 Uiso 1 1 calc R . .
C143 C -0.5339(3) -0.8142(3) -0.02480(10) 0.0305(10) Uani 1 1 d . . .
H14C H -0.5778 -0.8591 -0.0301 0.037 Uiso 1 1 calc R . .
C144 C -0.4386(3) -0.8288(2) -0.01045(9) 0.0238(8) Uani 1 1 d . . .
C145 C -0.0885(3) -1.0017(2) 0.01791(9) 0.0279(9) Uani 1 1 d . . .
H14D H -0.1520 -0.9682 0.0135 0.033 Uiso 1 1 calc R . .
C146 C -0.0894(4) -1.0757(3) -0.00392(11) 0.0373(11) Uani 1 1 d . . .
H14E H -0.0295 -1.1110 0.0006 0.056 Uiso 1 1 calc R . .
H14F H -0.0859 -1.0558 -0.0248 0.056 Uiso 1 1 calc R . .
H14G H -0.1534 -1.1073 -0.0014 0.056 Uiso 1 1 calc R . .
C147 C -0.0938(4) -1.0314(3) 0.05055(10) 0.0453(12) Uani 1 1 d . . .
H14H H -0.0974 -0.9838 0.0642 0.068 Uiso 1 1 calc R . .
H14I H -0.0318 -1.0639 0.0555 0.068 Uiso 1 1 calc R . .
H14J H -0.1557 -1.0656 0.0530 0.068 Uiso 1 1 calc R . .
C148 C 0.0846(3) -0.7176(2) 0.01701(9) 0.0264(9) Uani 1 1 d . . .
H14K H 0.0102 -0.7002 0.0164 0.032 Uiso 1 1 calc R . .
C149 C 0.1402(4) -0.6723(3) -0.00821(11) 0.0455(12) Uani 1 1 d . . .
H14L H 0.1131 -0.6909 -0.0279 0.068 Uiso 1 1 calc R . .
H14M H 0.2147 -0.6838 -0.0068 0.068 Uiso 1 1 calc R . .
H14N H 0.1286 -0.6129 -0.0062 0.068 Uiso 1 1 calc R . .
C150 C 0.1307(4) -0.6919(3) 0.04757(11) 0.0402(11) Uani 1 1 d . . .
H15A H 0.2051 -0.7041 0.0481 0.060 Uiso 1 1 calc R . .
H15B H 0.0964 -0.7223 0.0638 0.060 Uiso 1 1 calc R . .
H15C H 0.1202 -0.6326 0.0505 0.060 Uiso 1 1 calc R . .
C151 C -0.3377(3) -0.6059(2) -0.00353(9) 0.0251(9) Uani 1 1 d . . .
H15 H -0.2678 -0.6264 0.0032 0.030 Uiso 1 1 calc R . .
C152 C -0.3226(4) -0.5519(3) -0.03144(10) 0.0330(10) Uani 1 1 d . . .
H15D H -0.3898 -0.5300 -0.0383 0.050 Uiso 1 1 calc R . .
H15E H -0.2923 -0.5848 -0.0477 0.050 Uiso 1 1 calc R . .
H15F H -0.2759 -0.5062 -0.0263 0.050 Uiso 1 1 calc R . .
C153 C -0.3815(4) -0.5544(3) 0.02250(10) 0.0331(10) Uani 1 1 d . . .
H15G H -0.3861 -0.5885 0.0407 0.050 Uiso 1 1 calc R . .
H15H H -0.4508 -0.5343 0.0168 0.050 Uiso 1 1 calc R . .
H15I H -0.3356 -0.5074 0.0266 0.050 Uiso 1 1 calc R . .
C154 C -0.4072(3) -0.9178(3) -0.00323(10) 0.0309(10) Uani 1 1 d . . .
H15J H -0.3354 -0.9173 0.0057 0.037 Uiso 1 1 calc R . .
C155 C -0.4062(4) -0.9691(3) -0.03234(12) 0.0407(12) Uani 1 1 d . . .
H15K H -0.3625 -0.9420 -0.0473 0.061 Uiso 1 1 calc R . .
H15L H -0.4771 -0.9741 -0.0405 0.061 Uiso 1 1 calc R . .
H15M H -0.3786 -1.0240 -0.0278 0.061 Uiso 1 1 calc R . .
C156 C -0.4800(4) -0.9556(3) 0.02007(11) 0.0405(11) Uani 1 1 d . . .
H15N H -0.5514 -0.9544 0.0121 0.061 Uiso 1 1 calc R . .
H15O H -0.4757 -0.9238 0.0389 0.061 Uiso 1 1 calc R . .
H15P H -0.4595 -1.0127 0.0241 0.061 Uiso 1 1 calc R . .
C157 C -0.2146(3) -1.2008(2) -0.07880(8) 0.0150(7) Uani 1 1 d . . .
C158 C -0.3048(3) -1.2391(2) -0.06873(8) 0.0163(7) Uani 1 1 d . . .
C159 C -0.3102(3) -1.3258(2) -0.07158(9) 0.0208(8) Uani 1 1 d . . .
H15Q H -0.3700 -1.3538 -0.0647 0.025 Uiso 1 1 calc R . .
C160 C -0.2315(3) -1.3706(2) -0.08402(9) 0.0222(8) Uani 1 1 d . . .
H16 H -0.2373 -1.4288 -0.0855 0.027 Uiso 1 1 calc R . .
C161 C -0.1434(3) -1.3313(2) -0.09453(9) 0.0215(8) Uani 1 1 d . . .
H16A H -0.0897 -1.3629 -0.1033 0.026 Uiso 1 1 calc R . .
C162 C -0.1328(3) -1.2458(2) -0.09228(8) 0.0178(7) Uani 1 1 d . . .
C163 C -0.3960(3) -1.1948(2) -0.05638(9) 0.0202(8) Uani 1 1 d . . .
C164 C -0.4647(3) -1.1537(2) -0.07609(9) 0.0229(8) Uani 1 1 d . . .
C165 C -0.5576(3) -1.1234(2) -0.06476(10) 0.0284(9) Uani 1 1 d . . .
H16B H -0.6049 -1.0958 -0.0780 0.034 Uiso 1 1 calc R . .
C166 C -0.5817(3) -1.1327(2) -0.03477(11) 0.0308(10) Uani 1 1 d . . .
H16C H -0.6461 -1.1129 -0.0276 0.037 Uiso 1 1 calc R . .
C167 C -0.5130(3) -1.1704(3) -0.01518(10) 0.0309(10) Uani 1 1 d . . .
H16D H -0.5296 -1.1753 0.0056 0.037 Uiso 1 1 calc R . .
C168 C -0.4191(3) -1.2019(2) -0.02542(9) 0.0237(8) Uani 1 1 d . . .
C169 C -0.0416(3) -1.2053(2) -0.10604(9) 0.0203(8) Uani 1 1 d . . .
C170 C 0.0554(3) -1.2061(2) -0.09075(10) 0.0270(9) Uani 1 1 d . . .
C171 C 0.1409(3) -1.1745(3) -0.10596(11) 0.0356(10) Uani 1 1 d . . .
H17 H 0.2068 -1.1736 -0.0960 0.043 Uiso 1 1 calc R . .
C172 C 0.1317(3) -1.1448(3) -0.13478(11) 0.0356(10) Uani 1 1 d . . .
H17A H 0.1916 -1.1257 -0.1449 0.043 Uiso 1 1 calc R . .
C173 C 0.0364(4) -1.1421(3) -0.14947(10) 0.0337(10) Uani 1 1 d . . .
H17B H 0.0311 -1.1201 -0.1694 0.040 Uiso 1 1 calc R . .
C174 C -0.0525(3) -1.1716(2) -0.13528(9) 0.0244(8) Uani 1 1 d . . .
C175 C -0.4419(4) -1.1398(3) -0.10944(10) 0.0335(10) Uani 1 1 d . . .
H17C H -0.3707 -1.1613 -0.1133 0.040 Uiso 1 1 calc R . .
C176 C -0.5175(6) -1.1868(4) -0.12973(13) 0.0701(19) Uani 1 1 d . . .
H17D H -0.5874 -1.1644 -0.1273 0.105 Uiso 1 1 calc R . .
H17E H -0.5168 -1.2451 -0.1241 0.105 Uiso 1 1 calc R . .
H17F H -0.4969 -1.1811 -0.1509 0.105 Uiso 1 1 calc R . .
C177 C -0.4434(4) -1.0485(3) -0.11766(12) 0.0450(12) Uani 1 1 d . . .
H17G H -0.3925 -1.0190 -0.1050 0.068 Uiso 1 1 calc R . .
H17H H -0.5127 -1.0260 -0.1142 0.068 Uiso 1 1 calc R . .
H17I H -0.4259 -1.0419 -0.1391 0.068 Uiso 1 1 calc R . .
C178 C -0.3440(3) -1.2411(2) -0.00275(9) 0.0290(9) Uani 1 1 d . . .
H17J H -0.2744 -1.2435 -0.0123 0.035 Uiso 1 1 calc R . .
C179 C -0.3326(4) -1.1903(3) 0.02665(10) 0.0368(10) Uani 1 1 d . . .
H17K H -0.3972 -1.1934 0.0380 0.055 Uiso 1 1 calc R . .
H17L H -0.3180 -1.1328 0.0216 0.055 Uiso 1 1 calc R . .
H17M H -0.2754 -1.2126 0.0391 0.055 Uiso 1 1 calc R . .
C180 C -0.3756(4) -1.3297(3) 0.00540(11) 0.0408(11) Uani 1 1 d . . .
H18A H -0.3788 -1.3633 -0.0130 0.061 Uiso 1 1 calc R . .
H18B H -0.4438 -1.3291 0.0149 0.061 Uiso 1 1 calc R . .
H18C H -0.3242 -1.3532 0.0196 0.061 Uiso 1 1 calc R . .
C181 C 0.0664(3) -1.2391(3) -0.05903(10) 0.0309(9) Uani 1 1 d . . .
H18 H -0.0040 -1.2390 -0.0498 0.037 Uiso 1 1 calc R . .
C182 C 0.1371(4) -1.1865(3) -0.03915(12) 0.0480(13) Uani 1 1 d . . .
H18D H 0.1135 -1.1292 -0.0398 0.072 Uiso 1 1 calc R . .
H18E H 0.2082 -1.1898 -0.0466 0.072 Uiso 1 1 calc R . .
H18F H 0.1354 -1.2067 -0.0182 0.072 Uiso 1 1 calc R . .
C183 C 0.1064(5) -1.3282(3) -0.05875(13) 0.0504(13) Uani 1 1 d . . .
H18G H 0.1120 -1.3479 -0.0378 0.076 Uiso 1 1 calc R . .
H18H H 0.1748 -1.3303 -0.0681 0.076 Uiso 1 1 calc R . .
H18I H 0.0580 -1.3634 -0.0702 0.076 Uiso 1 1 calc R . .
C184 C -0.1566(3) -1.1703(3) -0.15197(9) 0.0280(9) Uani 1 1 d . . .
H18J H -0.2110 -1.1848 -0.1370 0.034 Uiso 1 1 calc R . .
C185 C -0.1825(4) -1.0849(3) -0.16454(11) 0.0390(11) Uani 1 1 d . . .
H18K H -0.1300 -1.0686 -0.1792 0.059 Uiso 1 1 calc R . .
H18L H -0.1834 -1.0449 -0.1479 0.059 Uiso 1 1 calc R . .
H18M H -0.2508 -1.0862 -0.1746 0.059 Uiso 1 1 calc R . .
C186 C -0.1600(4) -1.2356(3) -0.17681(11) 0.0392(11) Uani 1 1 d . . .
H18N H -0.1444 -1.2897 -0.1680 0.059 Uiso 1 1 calc R . .
H18O H -0.1086 -1.2224 -0.1922 0.059 Uiso 1 1 calc R . .
H18P H -0.2293 -1.2367 -0.1863 0.059 Uiso 1 1 calc R . .
N7 N -0.7141(4) -0.9608(3) -0.07497(18) 0.093(2) Uani 1 1 d . . .
C187 C -0.9112(4) -0.9435(5) -0.07776(17) 0.076(2) Uani 1 1 d . . .
H18W H -0.9282 -0.8927 -0.0888 0.114 Uiso 1 1 calc R . .
H18X H -0.9378 -0.9401 -0.0571 0.114 Uiso 1 1 calc R . .
H18Y H -0.9431 -0.9906 -0.0883 0.114 Uiso 1 1 calc R . .
C188 C -0.8013(4) -0.9540(3) -0.07650(16) 0.0601(16) Uani 1 1 d . . .
N8 N -0.2236(3) -0.3340(3) -0.29971(13) 0.0630(14) Uani 1 1 d . . .
C189 C -0.4222(3) -0.3445(3) -0.29575(12) 0.0457(12) Uani 1 1 d . . .
H18T H -0.4402 -0.3946 -0.2846 0.069 Uiso 1 1 calc R . .
H18U H -0.4533 -0.3469 -0.3162 0.069 Uiso 1 1 calc R . .
H18V H -0.4486 -0.2963 -0.2850 0.069 Uiso 1 1 calc R . .
C190 C -0.3109(4) -0.3386(3) -0.29791(11) 0.0382(11) Uani 1 1 d . . .
C1S C -0.2511(5) -0.8204(4) -0.38770(13) 0.0669(17) Uani 1 1 d . . .
H1SA H -0.2170 -0.7731 -0.3971 0.100 Uiso 1 1 calc R . .
H1SB H -0.3253 -0.8089 -0.3858 0.100 Uiso 1 1 calc R . .
H1SC H -0.2419 -0.8693 -0.4004 0.100 Uiso 1 1 calc R . .
C2S C -0.2039(4) -0.8356(3) -0.35683(12) 0.0410(11) Uani 1 1 d . . .
C3S C -0.2175(4) -0.7816(3) -0.33293(12) 0.0387(11) Uani 1 1 d . . .
H3S H -0.2581 -0.7334 -0.3361 0.046 Uiso 1 1 calc R . .
C4S C -0.1735(4) -0.7960(3) -0.30469(12) 0.0434(12) Uani 1 1 d . . .
H4S H -0.1827 -0.7580 -0.2886 0.052 Uiso 1 1 calc R . .
C5S C -0.1147(4) -0.8684(3) -0.30017(13) 0.0471(13) Uani 1 1 d . . .
H5S H -0.0823 -0.8793 -0.2811 0.057 Uiso 1 1 calc R . .
C6S C -0.1050(4) -0.9230(3) -0.32383(13) 0.0493(13) Uani 1 1 d . . .
H6S H -0.0675 -0.9727 -0.3207 0.059 Uiso 1 1 calc R . .
C7S C -0.1484(4) -0.9069(3) -0.35176(13) 0.0478(13) Uani 1 1 d . . .
H7S H -0.1401 -0.9452 -0.3678 0.057 Uiso 1 1 calc R . .
C8S C -0.0593(6) -0.7094(4) -0.47905(17) 0.078(2) Uani 1 1 d . . .
H8SA H -0.0934 -0.7466 -0.4648 0.116 Uiso 1 1 calc R . .
H8SB H 0.0156 -0.7193 -0.4784 0.116 Uiso 1 1 calc R . .
H8SC H -0.0864 -0.7195 -0.4996 0.116 Uiso 1 1 calc R . .
C9S C -0.0802(4) -0.6230(3) -0.47042(13) 0.0477(13) Uani 1 1 d . . .
C10S C -0.0644(5) -0.5577(4) -0.49249(17) 0.0648(17) Uani 1 1 d . . .
H10 H -0.0442 -0.5716 -0.5124 0.078 Uiso 1 1 calc R . .
C11S C -0.0779(5) -0.4783(4) -0.48526(18) 0.0655(18) Uani 1 1 d . . .
H11 H -0.0662 -0.4368 -0.5000 0.079 Uiso 1 1 calc R . .
C12S C -0.1081(5) -0.4570(4) -0.45694(15) 0.0603(15) Uani 1 1 d . . .
H12 H -0.1178 -0.4004 -0.4522 0.072 Uiso 1 1 calc R . .
C13S C -0.1256(4) -0.5176(4) -0.43420(15) 0.0611(17) Uani 1 1 d . . .
H13 H -0.1464 -0.5031 -0.4144 0.073 Uiso 1 1 calc R . .
C14S C -0.1108(4) -0.5969(4) -0.44251(14) 0.0562(15) Uani 1 1 d . . .
H14 H -0.1227 -0.6380 -0.4277 0.067 Uiso 1 1 calc R . .
C15S C -0.5825(5) -0.9429(4) -0.39785(14) 0.0596(6) Uani 1 1 d . . .
H15U H -0.5503 -0.9866 -0.3869 0.072 Uiso 0.328(6) 1 calc PR A 2
H15R H -0.6414 -0.9719 -0.3891 0.089 Uiso 0.672(6) 1 calc PR A 1
H15S H -0.5423 -0.9156 -0.3817 0.089 Uiso 0.672(6) 1 calc PR A 1
H15T H -0.5382 -0.9825 -0.4083 0.089 Uiso 0.672(6) 1 calc PR A 1
C16B C -0.6558(14) -0.8100(12) -0.4354(5) 0.0596(6) Uani 0.328(6) 1 d P A 2
C16S C -0.6214(7) -0.8801(6) -0.4200(2) 0.0596(6) Uani 0.672(6) 1 d P A 1
C17S C -0.6069(5) -0.7957(4) -0.41227(15) 0.0596(6) Uani 1 1 d . . .
H17O H -0.5805 -0.7416 -0.4094 0.072 Uiso 0.328(6) 1 calc PR A 2
H17N H -0.5751 -0.7792 -0.3942 0.072 Uiso 0.672(6) 1 d PR A 1
C18B C -0.5840(14) -0.8615(11) -0.3864(5) 0.0596(6) Uani 0.328(6) 1 d P A 2
H18R H -0.5727 -0.8478 -0.3656 0.072 Uiso 0.328(6) 1 calc PR A 2
C18S C -0.6460(7) -0.7368(6) -0.4350(2) 0.0596(6) Uani 0.672(6) 1 d P A 1
H18S H -0.6260 -0.6808 -0.4328 0.072 Uiso 0.672(6) 1 calc PR A 1
C19S C -0.7034(5) -0.7548(4) -0.45688(15) 0.0596(6) Uani 1 1 d . . .
H19B H -0.6757 -0.7652 -0.4771 0.089 Uiso 0.328(6) 1 calc PR A 2
H19C H -0.6884 -0.6978 -0.4509 0.089 Uiso 0.328(6) 1 calc PR A 2
H19D H -0.7786 -0.7636 -0.4573 0.089 Uiso 0.328(6) 1 calc PR A 2
H19A H -0.7318 -0.7131 -0.4697 0.072 Uiso 0.672(6) 1 calc PR A 1
C20B C -0.6293(14) -0.9557(12) -0.4253(4) 0.0596(6) Uani 0.328(6) 1 d P A 2
H20A H -0.6285 -1.0108 -0.4326 0.072 Uiso 0.328(6) 1 calc PR A 2
C20S C -0.7271(7) -0.8448(6) -0.4627(2) 0.0596(6) Uani 0.672(6) 1 d P A 1
H20B H -0.7730 -0.8624 -0.4785 0.072 Uiso 0.672(6) 1 calc PR A 1
C21S C -0.6776(5) -0.8988(4) -0.44373(15) 0.0596(6) Uani 1 1 d . . .
H21A H -0.7212 -0.9140 -0.4604 0.072 Uiso 0.328(6) 1 calc PR A 2
H21 H -0.6848 -0.9545 -0.4482 0.072 Uiso 0.672(6) 1 d PR A 1
C22S C -0.6505(5) -0.4193(4) -0.02192(16) 0.0685(7) Uani 1 1 d . . .
H22A H -0.6903 -0.3683 -0.0197 0.103 Uiso 0.628(6) 1 calc PR B 1
H22B H -0.5811 -0.4119 -0.0130 0.103 Uiso 0.628(6) 1 calc PR B 1
H22C H -0.6860 -0.4642 -0.0115 0.103 Uiso 0.628(6) 1 calc PR B 1
H22D H -0.6584 -0.4051 -0.0012 0.082 Uiso 0.372(6) 1 calc PR B 2
C23B C -0.6351(13) -0.4623(11) -0.0829(5) 0.0685(7) Uani 0.372(6) 1 d P B 2
C23S C -0.6421(8) -0.4392(7) -0.0535(3) 0.0685(7) Uani 0.628(6) 1 d P B 1
C24S C -0.6748(5) -0.5136(4) -0.06404(17) 0.0685(7) Uani 1 1 d . . .
H24 H -0.7039 -0.5530 -0.0507 0.082 Uiso 0.628(6) 1 calc PR B 1
H24D H -0.7008 -0.5642 -0.0704 0.082 Uiso 0.372(6) 1 d PR B 2
C25B C -0.6102(13) -0.3675(12) -0.0426(4) 0.0685(7) Uani 0.372(6) 1 d P B 2
H25A H -0.5912 -0.3142 -0.0356 0.082 Uiso 0.372(6) 1 calc PR B 2
C25S C -0.6646(8) -0.5310(7) -0.0953(3) 0.0685(7) Uani 0.628(6) 1 d P B 1
H25B H -0.6944 -0.5802 -0.1032 0.082 Uiso 0.628(6) 1 calc PR B 1
C26S C -0.6134(5) -0.4793(4) -0.11458(17) 0.0685(7) Uani 1 1 d . . .
H26 H -0.6056 -0.4925 -0.1354 0.082 Uiso 0.628(6) 1 calc PR B 1
H26D H -0.5382 -0.4794 -0.1175 0.103 Uiso 0.372(6) 1 calc PR B 2
H26E H -0.6454 -0.4367 -0.1274 0.103 Uiso 0.372(6) 1 calc PR B 2
H26F H -0.6418 -0.5333 -0.1202 0.103 Uiso 0.372(6) 1 calc PR B 2
C27B C -0.6772(13) -0.4895(11) -0.0329(5) 0.0685(7) Uani 0.372(6) 1 d P B 2
H27 H -0.7010 -0.5295 -0.0190 0.082 Uiso 0.372(6) 1 calc PR B 2
C27S C -0.5744(8) -0.4089(7) -0.1027(3) 0.0685(7) Uani 0.628(6) 1 d P B 1
H27D H -0.5324 -0.3749 -0.1150 0.082 Uiso 0.628(6) 1 calc PR B 1
C28S C -0.5940(5) -0.3842(4) -0.07266(17) 0.0685(7) Uani 1 1 d . . .
H28A H -0.5746 -0.3309 -0.0657 0.082 Uiso 0.628(6) 1 calc PR B 1
H28B H -0.5595 -0.3481 -0.0854 0.082 Uiso 0.372(6) 1 d PR B 2

loop_
_atom_site_aniso_label
_atom_site_aniso_U_11
_atom_site_aniso_U_22
_atom_site_aniso_U_33
_atom_site_aniso_U_23
_atom_site_aniso_U_13
_atom_site_aniso_U_12
Ni1 0.0214(3) 0.0117(3) 0.0158(3) 0.0012(2) -0.0004(2) 0.0002(3)
N1 0.0215(16) 0.0154(15) 0.0199(17) 0.0020(14) 0.0012(13) -0.0003(13)
N2 0.0177(15) 0.0169(15) 0.0168(16) 0.0026(14) 0.0001(12) 0.0012(12)
N3 0.0127(14) 0.0143(17) 0.0182(16) 0.0024(12) 0.0002(11) 0.0001(12)
C1 0.0211(18) 0.0135(18) 0.020(2) 0.0061(16) 0.0026(15) 0.0037(15)
C2 0.0181(18) 0.0168(19) 0.024(2) -0.0052(17) 0.0011(15) 0.0014(15)
C3 0.0120(17) 0.029(2) 0.0113(17) -0.0002(16) 0.0032(13) -0.0022(15)
C4 0.026(2) 0.0132(18) 0.0170(18) -0.0012(14) -0.0020(15) 0.0024(15)
C5 0.0212(19) 0.0153(18) 0.0199(19) 0.0008(15) 0.0051(15) 0.0038(15)
C6 0.026(2) 0.0199(19) 0.0197(19) -0.0010(16) 0.0057(16) 0.0040(16)
C7 0.035(2) 0.027(2) 0.0177(19) -0.0020(16) 0.0027(17) 0.0018(18)
C8 0.031(2) 0.0184(19) 0.022(2) -0.0021(16) -0.0033(16) 0.0011(17)
C9 0.026(2) 0.0138(18) 0.0183(19) -0.0002(15) 0.0016(15) 0.0034(15)
C10 0.0229(19) 0.021(2) 0.0152(18) 0.0009(15) 0.0044(14) 0.0028(16)
C11 0.027(2) 0.023(2) 0.0151(18) 0.0010(15) 0.0051(15) 0.0007(16)
C12 0.023(2) 0.027(2) 0.027(2) 0.0014(17) 0.0002(16) -0.0008(17)
C13 0.021(2) 0.039(3) 0.029(2) 0.0009(19) -0.0003(16) -0.0055(18)
C14 0.023(2) 0.035(2) 0.027(2) 0.0115(18) 0.0024(16) 0.0124(18)
C15 0.024(2) 0.029(2) 0.019(2) 0.0060(17) 0.0064(16) 0.0073(17)
C16 0.0214(19) 0.0157(19) 0.0182(18) 0.0007(15) -0.0013(15) -0.0028(15)
C17 0.032(2) 0.0149(19) 0.021(2) 0.0026(15) -0.0084(16) -0.0027(16)
C18 0.032(2) 0.023(2) 0.031(2) 0.0021(18) -0.0001(18) -0.0101(18)
C19 0.030(2) 0.029(2) 0.026(2) 0.0005(17) 0.0037(17) -0.0111(18)
C20 0.028(2) 0.021(2) 0.023(2) -0.0032(16) 0.0054(16) -0.0009(17)
C21 0.025(2) 0.0188(19) 0.0180(19) -0.0024(15) -0.0022(15) -0.0020(16)
C22 0.038(2) 0.021(2) 0.029(2) 0.0020(17) 0.0084(18) 0.0109(18)
C23 0.063(3) 0.030(3) 0.049(3) 0.014(2) -0.005(3) 0.013(2)
C24 0.057(3) 0.031(2) 0.038(3) -0.002(2) 0.010(2) 0.012(2)
C25 0.023(2) 0.019(2) 0.035(2) -0.0007(17) 0.0027(17) 0.0018(16)
C26 0.042(3) 0.040(3) 0.033(2) -0.002(2) 0.006(2) 0.016(2)
C27 0.034(2) 0.038(2) 0.036(2) 0.007(2) 0.0047(19) 0.004(2)
C28 0.029(2) 0.020(2) 0.036(2) 0.0015(18) 0.0015(18) -0.0033(17)
C29 0.070(4) 0.029(3) 0.050(3) -0.008(2) -0.027(3) 0.010(2)
C30 0.043(3) 0.023(2) 0.037(3) -0.0085(19) -0.004(2) -0.002(2)
C31 0.025(2) 0.0193(19) 0.023(2) -0.0020(16) 0.0020(16) 0.0002(16)
C32 0.031(2) 0.028(2) 0.029(2) 0.0029(18) -0.0052(18) 0.0010(18)
C33 0.025(2) 0.023(2) 0.030(2) -0.0055(17) -0.0027(16) 0.0013(17)
C34 0.0216(19) 0.0131(18) 0.0149(18) 0.0051(14) -0.0026(14) -0.0022(15)
C35 0.0215(19) 0.0158(18) 0.0160(18) 0.0009(14) 0.0006(14) -0.0015(15)
C36 0.0209(19) 0.0191(19) 0.0200(19) 0.0038(15) -0.0011(15) -0.0050(15)
C37 0.028(2) 0.021(2) 0.024(2) 0.0090(17) -0.0043(16) -0.0041(17)
C38 0.0220(19) 0.022(2) 0.025(2) 0.0094(17) -0.0038(16) -0.0018(16)
C39 0.0195(18) 0.0155(18) 0.0206(19) 0.0021(15) -0.0035(14) -0.0008(15)
C40 0.0203(19) 0.0206(19) 0.030(2) 0.0126(17) 0.0066(16) 0.0029(16)
C41 0.0161(19) 0.034(2) 0.038(2) 0.020(2) -0.0029(17) -0.0036(17)
C42 0.019(2) 0.038(3) 0.056(3) 0.021(2) -0.006(2) -0.0046(19)
C43 0.026(2) 0.045(3) 0.052(3) 0.024(2) 0.000(2) -0.001(2)
C44 0.035(2) 0.016(2) 0.065(3) 0.013(2) 0.021(2) 0.0074(19)
C45 0.041(2) 0.020(2) 0.035(2) 0.0097(18) 0.0208(19) 0.0080(19)
C46 0.0206(19) 0.0209(19) 0.021(2) 0.0063(16) -0.0014(15) 0.0003(16)
C47 0.0166(19) 0.0199(19) 0.032(2) 0.0062(17) -0.0007(16) 0.0034(16)
C48 0.017(2) 0.029(2) 0.043(3) 0.0086(19) -0.0001(17) -0.0038(17)
C49 0.022(2) 0.045(3) 0.034(2) 0.010(2) 0.0049(18) 0.0039(19)
C50 0.030(2) 0.050(3) 0.025(2) 0.000(2) 0.0019(18) 0.003(2)
C51 0.024(2) 0.034(2) 0.023(2) 0.0013(18) -0.0017(16) -0.0026(18)
C52 0.046(3) 0.022(2) 0.042(3) 0.0066(19) 0.020(2) 0.000(2)
C53 0.082(4) 0.046(3) 0.049(3) -0.008(3) 0.016(3) -0.025(3)
C54 0.064(4) 0.044(3) 0.051(3) 0.000(2) 0.022(3) 0.013(3)
C55 0.031(2) 0.043(3) 0.023(2) 0.0012(19) -0.0079(17) -0.006(2)
C56 0.044(3) 0.042(3) 0.040(3) 0.008(2) -0.006(2) -0.013(2)
C57 0.038(3) 0.057(3) 0.033(3) -0.001(2) 0.002(2) -0.016(2)
C58 0.024(2) 0.023(2) 0.048(3) -0.0094(19) 0.0000(19) -0.0049(18)
C59 0.044(3) 0.036(3) 0.042(3) -0.005(2) -0.008(2) -0.005(2)
C60 0.054(3) 0.031(3) 0.080(4) -0.021(3) -0.029(3) 0.015(2)
C61 0.034(2) 0.058(3) 0.033(2) -0.016(2) -0.002(2) -0.015(2)
C62 0.053(4) 0.145(7) 0.046(3) -0.029(4) -0.006(3) -0.021(4)
C63 0.072(4) 0.054(4) 0.120(6) -0.031(4) -0.010(4) -0.010(3)
C64 0.0221(18) 0.0096(17) 0.0153(18) 0.0026(14) 0.0013(14) -0.0003(15)
C65 0.0175(17) 0.0155(18) 0.0150(17) -0.0007(14) -0.0002(14) -0.0006(15)
C66 0.0234(19) 0.0153(19) 0.029(2) 0.0039(16) -0.0022(16) 0.0038(16)
C67 0.026(2) 0.0111(18) 0.036(2) -0.0005(16) -0.0052(17) -0.0005(16)
C68 0.0189(18) 0.0164(19) 0.029(2) -0.0015(16) -0.0034(15) -0.0049(16)
C69 0.0204(18) 0.0172(19) 0.0180(18) 0.0014(15) -0.0008(14) 0.0013(15)
C70 0.0154(17) 0.0100(17) 0.027(2) -0.0002(15) -0.0025(14) 0.0016(14)
C71 0.0140(17) 0.0156(18) 0.026(2) -0.0019(15) 0.0022(15) 0.0013(14)
C72 0.0186(19) 0.0166(19) 0.034(2) 0.0005(16) 0.0026(16) 0.0014(15)
C73 0.0162(18) 0.020(2) 0.038(2) -0.0057(17) -0.0027(16) 0.0036(15)
C74 0.0218(19) 0.021(2) 0.026(2) -0.0049(16) -0.0046(16) 0.0047(16)
C75 0.0221(19) 0.0136(18) 0.022(2) -0.0002(15) -0.0013(15) 0.0017(15)
C76 0.0210(19) 0.0116(17) 0.028(2) -0.0018(15) -0.0059(16) -0.0022(15)
C77 0.0190(19) 0.023(2) 0.030(2) -0.0065(17) -0.0041(16) -0.0023(16)
C78 0.023(2) 0.031(2) 0.038(3) -0.0054(19) -0.0067(18) 0.0000(18)
C79 0.030(2) 0.029(2) 0.052(3) -0.002(2) -0.019(2) 0.0071(19)
C80 0.038(2) 0.024(2) 0.036(2) 0.0108(19) -0.014(2) -0.0045(19)
C81 0.026(2) 0.0139(18) 0.029(2) 0.0029(16) -0.0115(16) -0.0024(16)
C82 0.028(2) 0.026(2) 0.025(2) 0.0019(17) 0.0067(16) -0.0022(17)
C83 0.057(3) 0.041(3) 0.030(2) -0.007(2) 0.005(2) 0.010(2)
C84 0.042(3) 0.027(2) 0.037(3) 0.0073(19) 0.005(2) 0.000(2)
C85 0.0235(19) 0.0204(19) 0.025(2) 0.0026(16) -0.0037(16) 0.0026(16)
C86 0.031(2) 0.027(2) 0.029(2) -0.0037(18) 0.0015(17) 0.0009(18)
C87 0.042(3) 0.021(2) 0.028(2) 0.0028(17) 0.0043(18) -0.0028(19)
C88 0.0185(18) 0.035(2) 0.029(2) -0.0056(18) 0.0007(16) -0.0023(17)
C89 0.039(3) 0.059(3) 0.038(3) -0.015(2) 0.005(2) 0.003(2)
C90 0.037(2) 0.046(3) 0.029(2) 0.004(2) -0.0015(19) -0.010(2)
C91 0.032(2) 0.027(2) 0.028(2) 0.0091(18) -0.0050(17) -0.0078(18)
C92 0.055(3) 0.023(2) 0.036(3) 0.0036(19) 0.000(2) -0.014(2)
C93 0.035(2) 0.024(2) 0.048(3) 0.001(2) 0.002(2) -0.0041(19)
Ni2 0.0235(3) 0.0106(3) 0.0162(3) 0.0012(2) 0.0007(2) -0.0007(3)
N4 0.0180(15) 0.0145(15) 0.0179(16) 0.0027(13) -0.0005(12) 0.0010(12)
N5 0.0164(15) 0.0169(15) 0.0185(17) -0.0001(14) -0.0020(12) 0.0006(12)
N6 0.0165(15) 0.0144(17) 0.0221(16) 0.0028(13) 0.0003(12) -0.0006(12)
C94 0.0180(18) 0.0144(18) 0.0184(19) -0.0019(16) -0.0023(14) 0.0013(15)
C95 0.0174(18) 0.0132(18) 0.024(2) 0.0044(17) 0.0004(15) -0.0033(15)
C96 0.0173(18) 0.020(2) 0.0150(17) 0.0010(15) 0.0024(14) 0.0005(15)
C97 0.0216(18) 0.0102(17) 0.0162(18) 0.0037(14) 0.0047(14) -0.0019(14)
C98 0.0160(18) 0.0198(19) 0.0195(18) 0.0031(15) 0.0004(14) 0.0007(15)
C99 0.0203(19) 0.021(2) 0.029(2) 0.0047(17) 0.0015(16) -0.0023(16)
C100 0.025(2) 0.0198(19) 0.025(2) 0.0125(16) 0.0008(16) -0.0010(17)
C101 0.0218(19) 0.0149(18) 0.028(2) 0.0003(16) -0.0050(16) 0.0000(15)
C102 0.0196(18) 0.0150(18) 0.0180(18) 0.0010(15) 0.0019(14) -0.0002(15)
C103 0.0184(18) 0.0141(18) 0.022(2) 0.0047(15) 0.0036(15) -0.0032(15)
C104 0.0217(19) 0.0148(18) 0.026(2) 0.0050(16) 0.0002(15) -0.0033(15)
C105 0.0199(19) 0.026(2) 0.031(2) 0.0061(18) 0.0043(16) 0.0016(16)
C106 0.0172(18) 0.035(2) 0.024(2) 0.0044(18) 0.0000(15) 0.0003(17)
C107 0.025(2) 0.036(2) 0.023(2) -0.0004(18) -0.0056(16) -0.0045(18)
C108 0.0188(19) 0.028(2) 0.022(2) 0.0034(17) 0.0006(15) -0.0024(16)
C109 0.0207(19) 0.0173(18) 0.0207(19) 0.0061(15) -0.0003(15) -0.0008(15)
C110 0.0231(19) 0.0117(18) 0.030(2) 0.0038(16) -0.0030(16) 0.0023(15)
C111 0.029(2) 0.023(2) 0.037(2) -0.0010(18) -0.0036(18) -0.0042(18)
C112 0.024(2) 0.024(2) 0.046(3) 0.0052(19) 0.0028(18) -0.0023(17)
C113 0.024(2) 0.031(2) 0.029(2) 0.0111(18) 0.0067(17) 0.0074(18)
C114 0.0188(19) 0.024(2) 0.027(2) 0.0092(17) 0.0004(16) 0.0028(16)
C115 0.023(2) 0.020(2) 0.037(2) -0.0019(18) -0.0024(17) 0.0076(17)
C116 0.046(3) 0.022(2) 0.049(3) -0.010(2) 0.011(2) -0.004(2)
C117 0.037(2) 0.033(2) 0.032(2) -0.0054(19) 0.0049(19) 0.005(2)
C118 0.029(2) 0.031(2) 0.031(2) -0.0053(18) 0.0001(17) 0.0062(19)
C119 0.043(3) 0.025(2) 0.060(3) -0.001(2) 0.003(2) -0.001(2)
C120 0.039(3) 0.041(3) 0.059(3) -0.019(2) 0.019(2) -0.009(2)
C121 0.030(2) 0.0174(19) 0.029(2) -0.0006(16) -0.0050(17) -0.0004(17)
C122 0.039(3) 0.042(3) 0.038(3) -0.012(2) -0.001(2) -0.012(2)
C123 0.041(3) 0.046(3) 0.034(3) -0.004(2) -0.005(2) 0.016(2)
C124 0.023(2) 0.038(2) 0.022(2) 0.0005(18) 0.0042(16) 0.0092(18)
C125 0.050(3) 0.041(3) 0.031(2) -0.003(2) -0.011(2) 0.012(2)
C126 0.033(2) 0.058(3) 0.030(2) 0.006(2) 0.0031(19) 0.015(2)
C127 0.0170(18) 0.0117(17) 0.0203(19) -0.0020(14) 0.0003(14) 0.0001(14)
C128 0.0173(18) 0.0129(17) 0.0236(19) -0.0002(15) -0.0014(15) -0.0005(14)
C129 0.0214(19) 0.024(2) 0.023(2) -0.0030(16) -0.0050(15) 0.0047(16)
C130 0.033(2) 0.029(2) 0.0144(18) -0.0040(16) -0.0003(16) 0.0012(18)
C131 0.0190(19) 0.023(2) 0.024(2) -0.0037(16) 0.0025(15) 0.0018(16)
C132 0.0169(18) 0.0122(17) 0.027(2) 0.0000(15) 0.0004(15) -0.0013(14)
C133 0.0217(19) 0.0187(19) 0.0150(18) -0.0029(15) -0.0033(14) 0.0040(16)
C134 0.026(2) 0.025(2) 0.022(2) -0.0029(16) -0.0065(16) 0.0041(17)
C135 0.036(3) 0.025(2) 0.052(3) -0.019(2) -0.009(2) 0.009(2)
C136 0.023(2) 0.037(3) 0.054(3) -0.019(2) -0.007(2) 0.014(2)
C137 0.0173(19) 0.040(3) 0.032(2) -0.0085(19) 0.0010(16) 0.0022(18)
C138 0.024(2) 0.022(2) 0.0204(19) -0.0015(16) 0.0001(15) 0.0037(16)
C139 0.0188(19) 0.021(2) 0.024(2) -0.0040(16) 0.0058(15) 0.0004(16)
C140 0.023(2) 0.022(2) 0.021(2) -0.0013(16) 0.0005(15) 0.0027(16)
C141 0.025(2) 0.031(2) 0.026(2) 0.0028(18) 0.0034(16) 0.0103(18)
C142 0.0191(19) 0.044(3) 0.028(2) -0.0042(19) -0.0039(16) 0.0057(19)
C143 0.020(2) 0.038(2) 0.034(2) -0.010(2) 0.0013(17) -0.0034(18)
C144 0.0205(19) 0.024(2) 0.027(2) -0.0054(17) 0.0049(16) -0.0039(16)
C145 0.031(2) 0.020(2) 0.032(2) 0.0007(17) -0.0037(18) 0.0002(17)
C146 0.049(3) 0.024(2) 0.039(3) -0.0058(19) -0.012(2) -0.004(2)
C147 0.061(3) 0.045(3) 0.029(2) 0.000(2) -0.006(2) -0.015(3)
C148 0.0201(19) 0.024(2) 0.035(2) 0.0038(18) -0.0010(17) -0.0027(17)
C149 0.048(3) 0.047(3) 0.042(3) 0.013(2) 0.008(2) -0.003(2)
C150 0.051(3) 0.023(2) 0.046(3) -0.008(2) -0.005(2) -0.002(2)
C151 0.026(2) 0.0184(19) 0.031(2) 0.0012(17) 0.0004(17) 0.0024(16)
C152 0.039(2) 0.026(2) 0.035(2) -0.0002(18) 0.0077(19) 0.0013(19)
C153 0.045(3) 0.023(2) 0.032(2) -0.0025(18) 0.0024(19) 0.0060(19)
C154 0.021(2) 0.023(2) 0.048(3) -0.0087(19) 0.0034(19) -0.0043(17)
C155 0.038(3) 0.026(2) 0.059(3) -0.014(2) 0.019(2) -0.008(2)
C156 0.045(3) 0.032(2) 0.045(3) -0.001(2) 0.012(2) 0.000(2)
C157 0.0198(18) 0.0074(17) 0.0175(18) 0.0007(14) -0.0042(14) -0.0021(14)
C158 0.0188(18) 0.0101(17) 0.0201(18) 0.0033(14) -0.0010(14) 0.0001(14)
C159 0.0239(19) 0.0115(18) 0.027(2) 0.0005(15) -0.0004(16) -0.0020(15)
C160 0.032(2) 0.0091(17) 0.026(2) -0.0004(15) 0.0041(16) 0.0025(16)
C161 0.026(2) 0.0146(19) 0.024(2) 0.0014(16) 0.0052(16) 0.0013(16)
C162 0.0150(17) 0.0156(18) 0.0228(19) 0.0036(15) 0.0032(14) 0.0005(14)
C163 0.0216(19) 0.0098(17) 0.029(2) -0.0001(15) -0.0018(16) -0.0037(15)
C164 0.028(2) 0.0121(18) 0.029(2) -0.0005(16) -0.0063(16) -0.0002(16)
C165 0.021(2) 0.019(2) 0.045(3) -0.0039(18) -0.0087(18) 0.0023(16)
C166 0.019(2) 0.020(2) 0.054(3) -0.0040(19) 0.0041(19) -0.0008(17)
C167 0.027(2) 0.026(2) 0.040(3) 0.0008(19) 0.0119(19) -0.0014(18)
C168 0.028(2) 0.0117(18) 0.031(2) 0.0001(16) 0.0033(17) -0.0022(16)
C169 0.0232(19) 0.0131(18) 0.025(2) -0.0029(15) 0.0046(15) -0.0020(15)
C170 0.025(2) 0.019(2) 0.038(2) -0.0011(18) 0.0041(17) -0.0038(17)
C171 0.026(2) 0.032(2) 0.048(3) -0.006(2) 0.0050(19) -0.0045(19)
C172 0.032(2) 0.028(2) 0.048(3) 0.003(2) 0.020(2) -0.0046(19)
C173 0.040(3) 0.026(2) 0.036(2) 0.0036(19) 0.014(2) -0.001(2)
C174 0.029(2) 0.0178(19) 0.027(2) 0.0028(16) 0.0066(17) -0.0002(17)
C175 0.036(2) 0.035(2) 0.029(2) -0.0009(19) -0.0071(18) 0.013(2)
C176 0.104(5) 0.065(4) 0.040(3) -0.004(3) -0.026(3) -0.014(4)
C177 0.050(3) 0.042(3) 0.044(3) 0.018(2) 0.006(2) 0.011(2)
C178 0.037(2) 0.025(2) 0.025(2) 0.0053(17) 0.0107(18) 0.0033(18)
C179 0.040(3) 0.039(3) 0.032(2) 0.003(2) 0.0038(19) 0.003(2)
C180 0.064(3) 0.024(2) 0.035(3) 0.0081(19) 0.002(2) 0.002(2)
C181 0.029(2) 0.035(2) 0.029(2) -0.0054(19) -0.0007(18) -0.0023(19)
C182 0.041(3) 0.056(3) 0.047(3) -0.008(3) -0.009(2) -0.006(2)
C183 0.059(3) 0.042(3) 0.049(3) 0.002(2) -0.013(3) 0.005(3)
C184 0.031(2) 0.027(2) 0.025(2) 0.0057(17) 0.0008(17) 0.0055(18)
C185 0.056(3) 0.025(2) 0.037(3) 0.004(2) 0.001(2) 0.007(2)
C186 0.043(3) 0.027(2) 0.048(3) -0.002(2) -0.006(2) 0.000(2)
N7 0.042(3) 0.058(3) 0.181(7) 0.033(4) 0.006(4) 0.020(3)
C187 0.028(3) 0.101(5) 0.100(5) 0.052(4) -0.006(3) 0.004(3)
C188 0.036(3) 0.044(3) 0.101(5) 0.027(3) 0.005(3) 0.009(2)
N8 0.030(3) 0.052(3) 0.106(4) 0.014(3) 0.002(2) -0.007(2)
C189 0.022(2) 0.054(3) 0.061(3) 0.007(3) 0.001(2) -0.002(2)
C190 0.032(3) 0.033(3) 0.049(3) 0.006(2) 0.003(2) -0.005(2)
C1S 0.083(4) 0.068(4) 0.050(3) 0.007(3) -0.004(3) 0.016(4)
C2S 0.034(2) 0.039(3) 0.050(3) 0.005(2) 0.006(2) -0.003(2)
C3S 0.033(2) 0.028(2) 0.055(3) 0.015(2) -0.002(2) 0.003(2)
C4S 0.039(3) 0.039(3) 0.051(3) 0.004(2) 0.000(2) -0.004(2)
C5S 0.034(3) 0.050(3) 0.057(3) 0.014(3) -0.003(2) -0.001(2)
C6S 0.036(3) 0.045(3) 0.067(4) 0.013(3) 0.001(2) 0.014(2)
C7S 0.033(3) 0.047(3) 0.064(3) 0.001(3) 0.007(2) 0.003(2)
C8S 0.074(5) 0.066(4) 0.092(5) -0.020(4) -0.012(4) -0.008(4)
C9S 0.041(3) 0.040(3) 0.062(3) -0.019(3) -0.008(2) 0.009(2)
C10S 0.054(4) 0.055(4) 0.084(5) -0.005(3) -0.013(3) 0.001(3)
C11S 0.047(3) 0.043(3) 0.107(6) -0.006(3) -0.015(3) 0.004(3)
C12S 0.050(3) 0.056(4) 0.075(4) -0.004(3) -0.009(3) 0.001(3)
C13S 0.039(3) 0.069(4) 0.075(4) -0.029(3) -0.010(3) 0.009(3)
C14S 0.034(3) 0.063(4) 0.072(4) -0.014(3) -0.006(3) 0.003(3)
C15S 0.0478(14) 0.0595(14) 0.0717(17) 0.0012(13) 0.0055(11) 0.0034(12)
C16B 0.0478(14) 0.0595(14) 0.0717(17) 0.0012(13) 0.0055(11) 0.0034(12)
C16S 0.0478(14) 0.0595(14) 0.0717(17) 0.0012(13) 0.0055(11) 0.0034(12)
C17S 0.0478(14) 0.0595(14) 0.0717(17) 0.0012(13) 0.0055(11) 0.0034(12)
C18B 0.0478(14) 0.0595(14) 0.0717(17) 0.0012(13) 0.0055(11) 0.0034(12)
C18S 0.0478(14) 0.0595(14) 0.0717(17) 0.0012(13) 0.0055(11) 0.0034(12)
C19S 0.0478(14) 0.0595(14) 0.0717(17) 0.0012(13) 0.0055(11) 0.0034(12)
C20B 0.0478(14) 0.0595(14) 0.0717(17) 0.0012(13) 0.0055(11) 0.0034(12)
C20S 0.0478(14) 0.0595(14) 0.0717(17) 0.0012(13) 0.0055(11) 0.0034(12)
C21S 0.0478(14) 0.0595(14) 0.0717(17) 0.0012(13) 0.0055(11) 0.0034(12)
C22S 0.0509(15) 0.0661(17) 0.089(2) -0.0055(15) -0.0017(14) 0.0079(13)
C23B 0.0509(15) 0.0661(17) 0.089(2) -0.0055(15) -0.0017(14) 0.0079(13)
C23S 0.0509(15) 0.0661(17) 0.089(2) -0.0055(15) -0.0017(14) 0.0079(13)
C24S 0.0509(15) 0.0661(17) 0.089(2) -0.0055(15) -0.0017(14) 0.0079(13)
C25B 0.0509(15) 0.0661(17) 0.089(2) -0.0055(15) -0.0017(14) 0.0079(13)
C25S 0.0509(15) 0.0661(17) 0.089(2) -0.0055(15) -0.0017(14) 0.0079(13)
C26S 0.0509(15) 0.0661(17) 0.089(2) -0.0055(15) -0.0017(14) 0.0079(13)
C27B 0.0509(15) 0.0661(17) 0.089(2) -0.0055(15) -0.0017(14) 0.0079(13)
C27S 0.0509(15) 0.0661(17) 0.089(2) -0.0055(15) -0.0017(14) 0.0079(13)
C28S 0.0509(15) 0.0661(17) 0.089(2) -0.0055(15) -0.0017(14) 0.0079(13)

loop_
_atom_type_symbol
_atom_type_description
_atom_type_scat_dispersion_real
_atom_type_scat_dispersion_imag
_atom_type_scat_source
C C 0.0181 0.0091 'International Tables Vol C Tables 4.2.6.8 and 6.1.1.4'
H H 0.0000 0.0000 'International Tables Vol C Tables 4.2.6.8 and 6.1.1.4'
N N 0.0311 0.0180 'International Tables Vol C Tables 4.2.6.8 and 6.1.1.4'
Ni Ni -3.0029 0.5091 'International Tables Vol C Tables 4.2.6.8 and 6.1.1.4'

loop_
_geom_angle_atom_site_label_1
_geom_angle_atom_site_label_2
_geom_angle_atom_site_label_3
_geom_angle
C1 Ni1 C2 114.22(15)
C1 Ni1 C3 118.85(16)
C2 Ni1 C3 126.78(16)
C1 N1 C4 161.8(3)
C2 N2 C34 174.8(3)
C3 N3 C64 170.4(3)
N1 C1 Ni1 174.0(3)
N2 C2 Ni1 173.0(3)
N3 C3 Ni1 176.3(3)
N1 C4 C9 120.1(3)
N1 C4 C5 118.5(3)
C9 C4 C5 121.4(3)
C6 C5 C4 118.2(3)
C6 C5 C10 120.2(3)
C4 C5 C10 121.7(3)
C5 C6 C7 121.5(4)
C5 C6 H6 119.2
C7 C6 H6 119.2
C8 C7 C6 119.7(4)
C8 C7 H7 120.1
C6 C7 H7 120.1
C7 C8 C9 121.5(4)
C7 C8 H8 119.3
C9 C8 H8 119.3
C8 C9 C4 117.7(4)
C8 C9 C16 117.4(3)
C4 C9 C16 124.9(3)
C15 C10 C11 120.7(4)
C15 C10 C5 120.0(3)
C11 C10 C5 119.4(3)
C12 C11 C10 118.2(4)
C12 C11 C25 119.2(4)
C10 C11 C25 122.7(3)
C13 C12 C11 121.9(4)
C13 C12 H12S 119.0
C11 C12 H12S 119.0
C12 C13 C14 119.3(4)
C12 C13 H13F 120.3
C14 C13 H13F 120.3
C15 C14 C13 121.3(4)
C15 C14 H14O 119.3
C13 C14 H14O 119.3
C14 C15 C10 118.6(4)
C14 C15 C22 119.6(4)
C10 C15 C22 121.8(4)
C21 C16 C17 120.4(3)
C21 C16 C9 120.9(3)
C17 C16 C9 118.4(3)
C18 C17 C16 118.3(4)
C18 C17 C28 118.2(3)
C16 C17 C28 123.4(4)
C19 C18 C17 121.3(4)
C19 C18 H18Q 119.3
C17 C18 H18Q 119.3
C18 C19 C20 120.3(4)
C18 C19 H19 119.9
C20 C19 H19 119.9
C19 C20 C21 120.5(4)
C19 C20 H20 119.7
C21 C20 H20 119.7
C16 C21 C20 119.1(3)
C16 C21 C31 122.7(3)
C20 C21 C31 118.2(3)
C15 C22 C24 110.0(3)
C15 C22 C23 112.7(4)
C24 C22 C23 108.4(4)
C15 C22 H22 108.5
C24 C22 H22 108.5
C23 C22 H22 108.5
C22 C23 H23A 109.5
C22 C23 H23B 109.5
H23A C23 H23B 109.5
C22 C23 H23C 109.5
H23A C23 H23C 109.5
H23B C23 H23C 109.5
C22 C24 H24A 109.5
C22 C24 H24B 109.5
H24A C24 H24B 109.5
C22 C24 H24C 109.5
H24A C24 H24C 109.5
H24B C24 H24C 109.5
C11 C25 C27 110.8(3)
C11 C25 C26 110.9(3)
C27 C25 C26 110.3(4)
C11 C25 H25 108.2
C27 C25 H25 108.2
C26 C25 H25 108.2
C25 C26 H26A 109.5
C25 C26 H26B 109.5
H26A C26 H26B 109.5
C25 C26 H26C 109.5
H26A C26 H26C 109.5
H26B C26 H26C 109.5
C25 C27 H27A 109.5
C25 C27 H27B 109.5
H27A C27 H27B 109.5
C25 C27 H27C 109.5
H27A C27 H27C 109.5
H27B C27 H27C 109.5
C17 C28 C29 112.3(4)
C17 C28 C30 111.5(3)
C29 C28 C30 109.3(3)
C17 C28 H28 107.9
C29 C28 H28 107.9
C30 C28 H28 107.9
C28 C29 H29A 109.5
C28 C29 H29B 109.5
H29A C29 H29B 109.5
C28 C29 H29C 109.5
H29A C29 H29C 109.5
H29B C29 H29C 109.5
C28 C30 H30A 109.5
C28 C30 H30B 109.5
H30A C30 H30B 109.5
C28 C30 H30C 109.5
H30A C30 H30C 109.5
H30B C30 H30C 109.5
C21 C31 C33 112.3(3)
C21 C31 C32 109.8(3)
C33 C31 C32 109.9(3)
C21 C31 H31 108.2
C33 C31 H31 108.2
C32 C31 H31 108.2
C31 C32 H32A 109.5
C31 C32 H32B 109.5
H32A C32 H32B 109.5
C31 C32 H32C 109.5
H32A C32 H32C 109.5
H32B C32 H32C 109.5
C31 C33 H33A 109.5
C31 C33 H33B 109.5
H33A C33 H33B 109.5
C31 C33 H33C 109.5
H33A C33 H33C 109.5
H33B C33 H33C 109.5
C39 C34 N2 118.6(3)
C39 C34 C35 122.4(3)
N2 C34 C35 118.9(3)
C34 C35 C36 117.5(3)
C34 C35 C40 120.0(3)
C36 C35 C40 122.4(3)
C37 C36 C35 120.9(4)
C37 C36 H36 119.6
C35 C36 H36 119.6
C36 C37 C38 120.1(4)
C36 C37 H37 119.9
C38 C37 H37 119.9
C37 C38 C39 121.4(4)
C37 C38 H38 119.3
C39 C38 H38 119.3
C38 C39 C34 117.6(3)
C38 C39 C46 120.0(3)
C34 C39 C46 122.3(3)
C45 C40 C41 120.4(4)
C45 C40 C35 121.3(4)
C41 C40 C35 118.2(3)
C42 C41 C40 119.3(4)
C42 C41 C55 117.9(4)
C40 C41 C55 122.9(3)
C43 C42 C41 120.5(5)
C43 C42 H42 119.7
C41 C42 H42 119.7
C44 C43 C42 120.8(4)
C44 C43 H43 119.6
C42 C43 H43 119.6
C43 C44 C45 121.5(4)
C43 C44 H44 119.2
C45 C44 H44 119.2
C40 C45 C44 117.1(4)
C40 C45 C52 120.9(4)
C44 C45 C52 122.1(4)
C47 C46 C51 120.5(4)
C47 C46 C39 120.8(3)
C51 C46 C39 118.7(3)
C46 C47 C48 118.5(4)
C46 C47 C58 121.5(4)
C48 C47 C58 119.9(4)
C49 C48 C47 120.9(4)
C49 C48 H48 119.5
C47 C48 H48 119.5
C50 C49 C48 120.1(4)
C50 C49 H49 120.0
C48 C49 H49 120.0
C49 C50 C51 120.9(4)
C49 C50 H50 119.6
C51 C50 H50 119.6
C50 C51 C46 119.1(4)
C50 C51 C61 120.8(4)
C46 C51 C61 120.0(4)
C45 C52 C54 113.0(4)
C45 C52 C53 111.4(4)
C54 C52 C53 110.2(4)
C45 C52 H52 107.3
C54 C52 H52 107.3
C53 C52 H52 107.3
C52 C53 H53A 109.5
C52 C53 H53B 109.5
H53A C53 H53B 109.5
C52 C53 H53C 109.5
H53A C53 H53C 109.5
H53B C53 H53C 109.5
C52 C54 H54A 109.5
C52 C54 H54B 109.5
H54A C54 H54B 109.5
C52 C54 H54C 109.5
H54A C54 H54C 109.5
H54B C54 H54C 109.5
C41 C55 C56 111.4(4)
C41 C55 C57 112.8(4)
C56 C55 C57 110.7(4)
C41 C55 H55 107.2
C56 C55 H55 107.2
C57 C55 H55 107.2
C55 C56 H56A 109.5
C55 C56 H56B 109.5
H56A C56 H56B 109.5
C55 C56 H56C 109.5
H56A C56 H56C 109.5
H56B C56 H56C 109.5
C55 C57 H57A 109.5
C55 C57 H57B 109.5
H57A C57 H57B 109.5
C55 C57 H57C 109.5
H57A C57 H57C 109.5
H57B C57 H57C 109.5
C47 C58 C59 113.2(4)
C47 C58 C60 110.3(4)
C59 C58 C60 110.3(4)
C47 C58 H58 107.6
C59 C58 H58 107.6
C60 C58 H58 107.6
C58 C59 H59A 109.5
C58 C59 H59B 109.5
H59A C59 H59B 109.5
C58 C59 H59C 109.5
H59A C59 H59C 109.5
H59B C59 H59C 109.5
C58 C60 H60A 109.5
C58 C60 H60B 109.5
H60A C60 H60B 109.5
C58 C60 H60C 109.5
H60A C60 H60C 109.5
H60B C60 H60C 109.5
C63 C61 C62 111.7(6)
C63 C61 C51 110.6(4)
C62 C61 C51 112.7(4)
C63 C61 H61 107.2
C62 C61 H61 107.2
C51 C61 H61 107.2
C61 C62 H62A 109.5
C61 C62 H62B 109.5
H62A C62 H62B 109.5
C61 C62 H62C 109.5
H62A C62 H62C 109.5
H62B C62 H62C 109.5
C61 C63 H63A 109.5
C61 C63 H63B 109.5
H63A C63 H63B 109.5
C61 C63 H63C 109.5
H63A C63 H63C 109.5
H63B C63 H63C 109.5
N3 C64 C69 118.9(3)
N3 C64 C65 120.3(3)
C69 C64 C65 120.8(3)
C66 C65 C64 118.4(3)
C66 C65 C70 118.2(3)
C64 C65 C70 123.3(3)
C67 C66 C65 121.5(4)
C67 C66 H66 119.3
C65 C66 H66 119.3
C68 C67 C66 119.8(3)
C68 C67 H67 120.1
C66 C67 H67 120.1
C67 C68 C69 120.7(3)
C67 C68 H68 119.7
C69 C68 H68 119.7
C64 C69 C68 118.9(3)
C64 C69 C76 122.8(3)
C68 C69 C76 118.2(3)
C71 C70 C75 120.4(3)
C71 C70 C65 119.8(3)
C75 C70 C65 119.4(3)
C72 C71 C70 119.0(3)
C72 C71 C82 118.9(3)
C70 C71 C82 122.0(3)
C73 C72 C71 121.1(4)
C73 C72 H72 119.5
C71 C72 H72 119.5
C72 C73 C74 120.1(4)
C72 C73 H73 120.0
C74 C73 H73 120.0
C73 C74 C75 121.0(4)
C73 C74 H74 119.5
C75 C74 H74 119.5
C74 C75 C70 118.3(3)
C74 C75 C85 120.0(3)
C70 C75 C85 121.6(3)
C81 C76 C77 121.8(3)
C81 C76 C69 117.3(3)
C77 C76 C69 120.8(3)
C78 C77 C76 118.1(4)
C78 C77 C88 120.6(4)
C76 C77 C88 121.3(3)
C79 C78 C77 120.9(4)
C79 C78 H78 119.5
C77 C78 H78 119.5
C78 C79 C80 120.7(4)
C78 C79 H79 119.7
C80 C79 H79 119.7
C79 C80 C81 120.6(4)
C79 C80 H80 119.7
C81 C80 H80 119.7
C80 C81 C76 117.8(4)
C80 C81 C91 120.8(4)
C76 C81 C91 121.3(3)
C71 C82 C84 112.7(3)
C71 C82 C83 110.5(3)
C84 C82 C83 110.9(4)
C71 C82 H82 107.5
C84 C82 H82 107.5
C83 C82 H82 107.5
C82 C83 H83A 109.5
C82 C83 H83B 109.5
H83A C83 H83B 109.5
C82 C83 H83C 109.5
H83A C83 H83C 109.5
H83B C83 H83C 109.5
C82 C84 H84A 109.5
C82 C84 H84B 109.5
H84A C84 H84B 109.5
C82 C84 H84C 109.5
H84A C84 H84C 109.5
H84B C84 H84C 109.5
C86 C85 C75 112.2(3)
C86 C85 C87 109.3(3)
C75 C85 C87 112.0(3)
C86 C85 H85 107.7
C75 C85 H85 107.7
C87 C85 H85 107.7
C85 C86 H86A 109.5
C85 C86 H86B 109.5
H86A C86 H86B 109.5
C85 C86 H86C 109.5
H86A C86 H86C 109.5
H86B C86 H86C 109.5
C85 C87 H87A 109.5
C85 C87 H87B 109.5
H87A C87 H87B 109.5
C85 C87 H87C 109.5
H87A C87 H87C 109.5
H87B C87 H87C 109.5
C77 C88 C89 112.5(4)
C77 C88 C90 112.6(3)
C89 C88 C90 109.6(4)
C77 C88 H88 107.3
C89 C88 H88 107.3
C90 C88 H88 107.3
C88 C89 H89A 109.5
C88 C89 H89B 109.5
H89A C89 H89B 109.5
C88 C89 H89C 109.5
H89A C89 H89C 109.5
H89B C89 H89C 109.5
C88 C90 H90A 109.5
C88 C90 H90B 109.5
H90A C90 H90B 109.5
C88 C90 H90C 109.5
H90A C90 H90C 109.5
H90B C90 H90C 109.5
C81 C91 C92 113.2(4)
C81 C91 C93 111.5(3)
C92 C91 C93 110.4(4)
C81 C91 H91 107.1
C92 C91 H91 107.1
C93 C91 H91 107.1
C91 C92 H92A 109.5
C91 C92 H92B 109.5
H92A C92 H92B 109.5
C91 C92 H92C 109.5
H92A C92 H92C 109.5
H92B C92 H92C 109.5
C91 C93 H93A 109.5
C91 C93 H93B 109.5
H93A C93 H93B 109.5
C91 C93 H93C 109.5
H93A C93 H93C 109.5
H93B C93 H93C 109.5
C96 Ni2 C95 119.03(16)
C96 Ni2 C94 126.14(16)
C95 Ni2 C94 114.56(15)
C94 N4 C97 170.4(3)
C95 N5 C127 164.5(3)
C96 N6 C157 170.9(4)
N4 C94 Ni2 172.3(3)
N5 C95 Ni2 174.7(3)
N6 C96 Ni2 177.1(3)
C102 C97 N4 118.8(3)
C102 C97 C98 122.4(3)
N4 C97 C98 118.8(3)
C99 C98 C97 117.4(3)
C99 C98 C103 120.4(3)
C97 C98 C103 122.2(3)
C100 C99 C98 121.7(4)
C100 C99 H99 119.2
C98 C99 H99 119.2
C99 C100 C101 120.2(3)
C99 C100 H10A 119.9
C101 C100 H10A 119.9
C100 C101 C102 120.4(3)
C100 C101 H10B 119.8
C102 C101 H10B 119.8
C97 C102 C101 118.0(3)
C97 C102 C109 121.7(3)
C101 C102 C109 120.3(3)
C108 C103 C104 121.5(3)
C108 C103 C98 118.8(3)
C104 C103 C98 119.7(3)
C105 C104 C103 118.4(4)
C105 C104 C115 119.4(4)
C103 C104 C115 122.1(3)
C106 C105 C104 120.7(4)
C106 C105 H10C 119.7
C104 C105 H10C 119.7
C105 C106 C107 120.8(4)
C105 C106 H10D 119.6
C107 C106 H10D 119.6
C106 C107 C108 120.4(4)
C106 C107 H10E 119.8
C108 C107 H10E 119.8
C103 C108 C107 118.2(4)
C103 C108 C118 122.2(3)
C107 C108 C118 119.6(4)
C114 C109 C110 120.8(3)
C114 C109 C102 119.4(3)
C110 C109 C102 119.8(3)
C111 C110 C109 119.0(4)
C111 C110 C121 119.7(4)
C109 C110 C121 121.3(3)
C112 C111 C110 120.9(4)
C112 C111 H11A 119.6
C110 C111 H11A 119.6
C113 C112 C111 119.9(4)
C113 C112 H11B 120.0
C111 C112 H11B 120.0
C112 C113 C114 121.0(4)
C112 C113 H11C 119.5
C114 C113 H11C 119.5
C109 C114 C113 118.4(4)
C109 C114 C124 123.1(3)
C113 C114 C124 118.5(4)
C104 C115 C117 112.9(3)
C104 C115 C116 110.7(4)
C117 C115 C116 110.0(3)
C104 C115 H11D 107.7
C117 C115 H11D 107.7
C116 C115 H11D 107.7
C115 C116 H11E 109.5
C115 C116 H11F 109.5
H11E C116 H11F 109.5
C115 C116 H11G 109.5
H11E C116 H11G 109.5
H11F C116 H11G 109.5
C115 C117 H11H 109.5
C115 C117 H11I 109.5
H11H C117 H11I 109.5
C115 C117 H11J 109.5
H11H C117 H11J 109.5
H11I C117 H11J 109.5
C120 C118 C108 110.4(4)
C120 C118 C119 109.9(4)
C108 C118 C119 113.1(4)
C120 C118 H11K 107.8
C108 C118 H11K 107.8
C119 C118 H11K 107.8
C118 C119 H11L 109.5
C118 C119 H11M 109.5
H11L C119 H11M 109.5
C118 C119 H11N 109.5
H11L C119 H11N 109.5
H11M C119 H11N 109.5
C118 C120 H12A 109.5
C118 C120 H12B 109.5
H12A C120 H12B 109.5
C118 C120 H12C 109.5
H12A C120 H12C 109.5
H12B C120 H12C 109.5
C110 C121 C123 112.3(3)
C110 C121 C122 114.2(3)
C123 C121 C122 107.7(4)
C110 C121 H12D 107.4
C123 C121 H12D 107.4
C122 C121 H12D 107.4
C121 C122 H12E 109.5
C121 C122 H12F 109.5
H12E C122 H12F 109.5
C121 C122 H12G 109.5
H12E C122 H12G 109.5
H12F C122 H12G 109.5
C121 C123 H12H 109.5
C121 C123 H12I 109.5
H12H C123 H12I 109.5
C121 C123 H12J 109.5
H12H C123 H12J 109.5
H12I C123 H12J 109.5
C114 C124 C126 111.1(4)
C114 C124 C125 112.6(3)
C126 C124 C125 109.9(4)
C114 C124 H12K 107.7
C126 C124 H12K 107.7
C125 C124 H12K 107.7
C124 C125 H12L 109.5
C124 C125 H12M 109.5
H12L C125 H12M 109.5
C124 C125 H12N 109.5
H12L C125 H12N 109.5
H12M C125 H12N 109.5
C124 C126 H12O 109.5
C124 C126 H12P 109.5
H12O C126 H12P 109.5
C124 C126 H12Q 109.5
H12O C126 H12Q 109.5
H12P C126 H12Q 109.5
N5 C127 C128 118.0(3)
N5 C127 C132 120.0(3)
C128 C127 C132 122.0(3)
C129 C128 C127 117.3(3)
C129 C128 C133 119.1(3)
C127 C128 C133 123.5(3)
C130 C129 C128 121.4(3)
C130 C129 H12R 119.3
C128 C129 H12R 119.3
C131 C130 C129 120.1(4)
C131 C130 H13A 120.0
C129 C130 H13A 120.0
C130 C131 C132 121.6(4)
C130 C131 H13B 119.2
C132 C131 H13B 119.2
C131 C132 C127 117.6(3)
C131 C132 C139 117.6(3)
C127 C132 C139 124.8(3)
C138 C133 C134 121.2(3)
C138 C133 C128 119.5(3)
C134 C133 C128 119.0(3)
C135 C134 C133 118.0(4)
C135 C134 C145 119.7(4)
C133 C134 C145 122.3(4)
C136 C135 C134 121.3(4)
C136 C135 H13C 119.3
C134 C135 H13C 119.3
C135 C136 C137 119.9(4)
C135 C136 H13D 120.1
C137 C136 H13D 120.1
C136 C137 C138 120.5(4)
C136 C137 H13E 119.7
C138 C137 H13E 119.7
C137 C138 C133 118.9(4)
C137 C138 C148 118.8(4)
C133 C138 C148 122.3(3)
C144 C139 C140 120.3(4)
C144 C139 C132 120.2(3)
C140 C139 C132 119.1(3)
C141 C140 C139 118.6(4)
C141 C140 C151 118.7(3)
C139 C140 C151 122.8(3)
C142 C141 C140 120.9(4)
C142 C141 H14A 119.5
C140 C141 H14A 119.5
C141 C142 C143 120.7(4)
C141 C142 H14B 119.7
C143 C142 H14B 119.7
C142 C143 C144 120.3(4)
C142 C143 H14C 119.9
C144 C143 H14C 119.9
C143 C144 C139 119.2(4)
C143 C144 C154 118.8(4)
C139 C144 C154 121.9(3)
C134 C145 C147 110.8(3)
C134 C145 C146 112.2(4)
C147 C145 C146 110.2(4)
C134 C145 H14D 107.8
C147 C145 H14D 107.8
C146 C145 H14D 107.8
C145 C146 H14E 109.5
C145 C146 H14F 109.5
H14E C146 H14F 109.5
C145 C146 H14G 109.5
H14E C146 H14G 109.5
H14F C146 H14G 109.5
C145 C147 H14H 109.5
C145 C147 H14I 109.5
H14H C147 H14I 109.5
C145 C147 H14J 109.5
H14H C147 H14J 109.5
H14I C147 H14J 109.5
C150 C148 C138 111.2(3)
C150 C148 C149 109.4(4)
C138 C148 C149 112.6(4)
C150 C148 H14K 107.8
C138 C148 H14K 107.8
C149 C148 H14K 107.8
C148 C149 H14L 109.5
C148 C149 H14M 109.5
H14L C149 H14M 109.5
C148 C149 H14N 109.5
H14L C149 H14N 109.5
H14M C149 H14N 109.5
C148 C150 H15A 109.5
C148 C150 H15B 109.5
H15A C150 H15B 109.5
C148 C150 H15C 109.5
H15A C150 H15C 109.5
H15B C150 H15C 109.5
C140 C151 C152 112.5(3)
C140 C151 C153 111.3(3)
C152 C151 C153 110.1(3)
C140 C151 H15 107.6
C152 C151 H15 107.6
C153 C151 H15 107.6
C151 C152 H15D 109.5
C151 C152 H15E 109.5
H15D C152 H15E 109.5
C151 C152 H15F 109.5
H15D C152 H15F 109.5
H15E C152 H15F 109.5
C151 C153 H15G 109.5
C151 C153 H15H 109.5
H15G C153 H15H 109.5
C151 C153 H15I 109.5
H15G C153 H15I 109.5
H15H C153 H15I 109.5
C155 C154 C156 111.1(4)
C155 C154 C144 110.1(4)
C156 C154 C144 110.7(3)
C155 C154 H15J 108.3
C156 C154 H15J 108.3
C144 C154 H15J 108.3
C154 C155 H15K 109.5
C154 C155 H15L 109.5
H15K C155 H15L 109.5
C154 C155 H15M 109.5
H15K C155 H15M 109.5
H15L C155 H15M 109.5
C154 C156 H15N 109.5
C154 C156 H15O 109.5
H15N C156 H15O 109.5
C154 C156 H15P 109.5
H15N C156 H15P 109.5
H15O C156 H15P 109.5
N6 C157 C158 120.5(3)
N6 C157 C162 117.4(3)
C158 C157 C162 122.1(3)
C157 C158 C159 117.1(3)
C157 C158 C163 124.6(3)
C159 C158 C163 118.3(3)
C160 C159 C158 121.9(4)
C160 C159 H15Q 119.1
C158 C159 H15Q 119.1
C159 C160 C161 120.3(3)
C159 C160 H16 119.8
C161 C160 H16 119.8
C160 C161 C162 120.8(4)
C160 C161 H16A 119.6
C162 C161 H16A 119.6
C161 C162 C157 117.9(3)
C161 C162 C169 119.2(3)
C157 C162 C169 122.7(3)
C164 C163 C168 119.9(4)
C164 C163 C158 119.9(3)
C168 C163 C158 119.8(3)
C165 C164 C163 118.9(4)
C165 C164 C175 118.4(3)
C163 C164 C175 122.7(4)
C166 C165 C164 121.1(4)
C166 C165 H16B 119.5
C164 C165 H16B 119.5
C167 C166 C165 120.2(4)
C167 C166 H16C 119.9
C165 C166 H16C 119.9
C166 C167 C168 120.9(4)
C166 C167 H16D 119.6
C168 C167 H16D 119.6
C167 C168 C163 118.9(4)
C167 C168 C178 119.1(4)
C163 C168 C178 122.0(4)
C174 C169 C170 121.1(4)
C174 C169 C162 118.7(3)
C170 C169 C162 120.1(3)
C171 C170 C169 117.8(4)
C171 C170 C181 121.0(4)
C169 C170 C181 121.2(4)
C172 C171 C170 121.4(4)
C172 C171 H17 119.3
C170 C171 H17 119.3
C171 C172 C173 120.8(4)
C171 C172 H17A 119.6
C173 C172 H17A 119.6
C172 C173 C174 120.6(4)
C172 C173 H17B 119.7
C174 C173 H17B 119.7
C173 C174 C169 118.3(4)
C173 C174 C184 120.1(4)
C169 C174 C184 121.6(4)
C176 C175 C164 111.3(4)
C176 C175 C177 110.0(4)
C164 C175 C177 111.9(4)
C176 C175 H17C 107.8
C164 C175 H17C 107.8
C177 C175 H17C 107.8
C175 C176 H17D 109.5
C175 C176 H17E 109.5
H17D C176 H17E 109.5
C175 C176 H17F 109.5
H17D C176 H17F 109.5
H17E C176 H17F 109.5
C175 C177 H17G 109.5
C175 C177 H17H 109.5
H17G C177 H17H 109.5
C175 C177 H17I 109.5
H17G C177 H17I 109.5
H17H C177 H17I 109.5
C168 C178 C180 112.1(4)
C168 C178 C179 112.4(3)
C180 C178 C179 108.9(3)
C168 C178 H17J 107.7
C180 C178 H17J 107.7
C179 C178 H17J 107.7
C178 C179 H17K 109.5
C178 C179 H17L 109.5
H17K C179 H17L 109.5
C178 C179 H17M 109.5
H17K C179 H17M 109.5
H17L C179 H17M 109.5
C178 C180 H18A 109.5
C178 C180 H18B 109.5
H18A C180 H18B 109.5
C178 C180 H18C 109.5
H18A C180 H18C 109.5
H18B C180 H18C 109.5
C170 C181 C182 112.6(4)
C170 C181 C183 111.6(4)
C182 C181 C183 109.1(4)
C170 C181 H18 107.8
C182 C181 H18 107.8
C183 C181 H18 107.8
C181 C182 H18D 109.5
C181 C182 H18E 109.5
H18D C182 H18E 109.5
C181 C182 H18F 109.5
H18D C182 H18F 109.5
H18E C182 H18F 109.5
C181 C183 H18G 109.5
C181 C183 H18H 109.5
H18G C183 H18H 109.5
C181 C183 H18I 109.5
H18G C183 H18I 109.5
H18H C183 H18I 109.5
C174 C184 C186 110.7(3)
C174 C184 C185 112.0(4)
C186 C184 C185 111.5(4)
C174 C184 H18J 107.5
C186 C184 H18J 107.5
C185 C184 H18J 107.5
C184 C185 H18K 109.5
C184 C185 H18L 109.5
H18K C185 H18L 109.5
C184 C185 H18M 109.5
H18K C185 H18M 109.5
H18L C185 H18M 109.5
C184 C186 H18N 109.5
C184 C186 H18O 109.5
H18N C186 H18O 109.5
C184 C186 H18P 109.5
H18N C186 H18P 109.5
H18O C186 H18P 109.5
C188 C187 H18W 109.5
C188 C187 H18X 109.5
H18W C187 H18X 109.5
C188 C187 H18Y 109.5
H18W C187 H18Y 109.5
H18X C187 H18Y 109.5
N7 C188 C187 178.2(9)
C190 C189 H18T 109.5
C190 C189 H18U 109.5
H18T C189 H18U 109.5
C190 C189 H18V 109.5
H18T C189 H18V 109.5
H18U C189 H18V 109.5
N8 C190 C189 179.7(7)
C2S C1S H1SA 109.5
C2S C1S H1SB 109.5
H1SA C1S H1SB 109.5
C2S C1S H1SC 109.5
H1SA C1S H1SC 109.5
H1SB C1S H1SC 109.5
C7S C2S C3S 118.8(5)
C7S C2S C1S 119.1(5)
C3S C2S C1S 122.1(5)
C4S C3S C2S 121.6(4)
C4S C3S H3S 119.2
C2S C3S H3S 119.2
C3S C4S C5S 118.7(5)
C3S C4S H4S 120.6
C5S C4S H4S 120.6
C6S C5S C4S 119.0(5)
C6S C5S H5S 120.5
C4S C5S H5S 120.5
C7S C6S C5S 121.2(5)
C7S C6S H6S 119.4
C5S C6S H6S 119.4
C6S C7S C2S 120.6(5)
C6S C7S H7S 119.7
C2S C7S H7S 119.7
C9S C8S H8SA 109.5
C9S C8S H8SB 109.5
H8SA C8S H8SB 109.5
C9S C8S H8SC 109.5
H8SA C8S H8SC 109.5
H8SB C8S H8SC 109.5
C14S C9S C10S 115.0(5)
C14S C9S C8S 125.6(6)
C10S C9S C8S 119.4(6)
C11S C10S C9S 121.4(7)
C11S C10S H10 119.3
C9S C10S H10 119.3
C10S C11S C12S 120.3(7)
C10S C11S H11 119.9
C12S C11S H11 119.9
C11S C12S C13S 121.4(6)
C11S C12S H12 119.3
C13S C12S H12 119.3
C14S C13S C12S 116.2(6)
C14S C13S H13 121.9
C12S C13S H13 121.9
C13S C14S C9S 125.7(7)
C13S C14S H14 117.2
C9S C14S H14 117.2
C20B C15S C18B 116.9(12)
C20B C15S C16S 51.9(9)
C18B C15S C16S 65.7(9)
C20B C15S H15U 121.6
C18B C15S H15U 121.6
C16S C15S H15U 169.1
C20B C15S H15R 86.8
C18B C15S H15R 106.9
C16S C15S H15R 109.5
H15U C15S H15R 77.0
C20B C15S H15S 159.7
C18B C15S H15S 47.7
C16S C15S H15S 109.5
H15U C15S H15S 75.3
H15R C15S H15S 109.5
C20B C15S H15T 74.7
C18B C15S H15T 142.4
C16S C15S H15T 109.5
H15U C15S H15T 59.7
H15R C15S H15T 109.5
H15S C15S H15T 109.5
C17S C16B C19S 130.3(16)
C17S C16B C21S 118.5(15)
C19S C16B C21S 111.2(13)
C21S C16S C17S 119.1(8)
C21S C16S C15S 122.9(8)
C17S C16S C15S 117.4(8)
C16B C17S C16S 63.3(10)
C16B C17S C18S 51.8(10)
C16S C17S C18S 114.9(7)
C16B C17S C18B 124.4(13)
C16S C17S C18B 63.1(8)
C18S C17S C18B 170.6(9)
C16B C17S H17O 117.8
C16S C17S H17O 165.3
C18S C17S H17O 66.7
C18B C17S H17O 117.8
C16B C17S H17N 172.7
C16S C17S H17N 122.5
C18S C17S H17N 122.5
C18B C17S H17N 60.3
H17O C17S H17N 57.9
C15S C18B C17S 112.0(14)
C15S C18B H17N 144.1
C17S C18B H17N 35.6
C15S C18B H18R 124.0
C17S C18B H18R 124.0
H17N C18B H18R 90.1
C19S C18S C17S 124.8(8)
C19S C18S H18S 117.6
C17S C18S H18S 117.6
C18S C19S C16B 52.5(9)
C18S C19S C20S 118.4(7)
C16B C19S C20S 65.9(9)
C18S C19S H19B 121.8
C16B C19S H19B 109.5
C20S C19S H19B 75.7
C18S C19S H19C 57.1
C16B C19S H19C 109.5
C20S C19S H19C 174.3
H19B C19S H19C 109.5
C18S C19S H19D 128.7
C16B C19S H19D 109.5
C20S C19S H19D 70.1
H19B C19S H19D 109.5
H19C C19S H19D 109.5
C18S C19S H19A 120.8
C16B C19S H19A 173.3
C20S C19S H19A 120.8
H19B C19S H19A 74.1
H19C C19S H19A 63.8
H19D C19S H19A 73.9
C15S C20B C21S 127.9(15)
C15S C20B H20A 116.0
C21S C20B H20A 116.0
C15S C20B H21 166.9
C21S C20B H21 41.4
H20A C20B H21 75.2
C21S C20S C19S 115.1(8)
C21S C20S H20B 122.4
C19S C20S H20B 122.4
C16S C21S C20S 126.4(8)
C16S C21S C20B 55.8(10)
C20S C21S C20B 177.7(11)
C16S C21S C16B 58.9(9)
C20S C21S C16B 67.6(9)
C20B C21S C16B 114.7(12)
C16S C21S H21A 176.9
C20S C21S H21A 55.1
C20B C21S H21A 122.7
C16B C21S H21A 122.7
C16S C21S H21 116.8
C20S C21S H21 116.8
C20B C21S H21 61.0
C16B C21S H21 174.7
H21A C21S H21 61.8
C27B C22S C25B 113.6(14)
C27B C22S C23S 57.2(10)
C25B C22S C23S 56.5(9)
C27B C22S H22A 130.6
C25B C22S H22A 75.4
C23S C22S H22A 109.5
C27B C22S H22B 119.9
C25B C22S H22B 80.5
C23S C22S H22B 109.5
H22A C22S H22B 109.5
C27B C22S H22C 52.6
C25B C22S H22C 165.6
C23S C22S H22C 109.5
H22A C22S H22C 109.5
H22B C22S H22C 109.5
C27B C22S H22D 123.2
C25B C22S H22D 123.2
C23S C22S H22D 177.9
H22A C22S H22D 68.6
H22B C22S H22D 72.2
H22C C22S H22D 70.7
C24S C23B C28S 120.9(15)
C24S C23B C26S 125.5(14)
C28S C23B C26S 113.0(13)
C24S C23S C28S 120.4(10)
C24S C23S C22S 120.1(10)
C28S C23S C22S 119.3(9)
C23B C24S C23S 61.4(10)
C23B C24S C25S 57.0(10)
C23S C24S C25S 118.4(9)
C23B C24S C27B 117.3(12)
C23S C24S C27B 56.0(9)
C25S C24S C27B 174.0(10)
C23B C24S H24 177.8
C23S C24S H24 120.8
C25S C24S H24 120.8
C27B C24S H24 64.9
C23B C24S H24D 121.4
C23S C24S H24D 176.4
C25S C24S H24D 64.4
C27B C24S H24D 121.4
H24 C24S H24D 56.5
C22S C25B C28S 126.6(15)
C22S C25B H25A 116.7
C28S C25B H25A 116.7
C26S C25S C24S 122.4(9)
C26S C25S H24D 161.6
C24S C25S H24D 39.6
C26S C25S H25B 118.8
C24S C25S H25B 118.8
H24D C25S H25B 79.4
C27S C26S C25S 117.2(9)
C27S C26S C23B 62.9(9)
C25S C26S C23B 54.5(9)
C27S C26S H26 121.4
C25S C26S H26 121.4
C23B C26S H26 174.6
C27S C26S H26D 71.9
C25S C26S H26D 124.7
C23B C26S H26D 109.5
H26 C26S H26D 75.7
C27S C26S H26E 77.1
C25S C26S H26E 125.9
C23B C26S H26E 109.5
H26 C26S H26E 69.6
H26D C26S H26E 109.5
C27S C26S H26F 171.7
C25S C26S H26F 55.0
C23B C26S H26F 109.5
H26 C26S H26F 66.5
H26D C26S H26F 109.5
H26E C26S H26F 109.5
C22S C27B C24S 126.7(16)
C22S C27B H27 116.7
C24S C27B H27 116.7
C26S C27S C28S 122.2(10)
C26S C27S H27D 118.9
C28S C27S H27D 118.9
C26S C27S H28B 161.6
C28S C27S H28B 40.2
H27D C27S H28B 79.0
C25B C28S C23S 57.3(9)
C25B C28S C27S 174.5(10)
C23S C28S C27S 118.6(8)
C25B C28S C23B 114.4(12)
C23S C28S C23B 57.2(9)
C27S C28S C23B 61.8(9)
C25B C28S H28A 63.5
C23S C28S H28A 120.7
C27S C28S H28A 120.7
C23B C28S H28A 173.7
C25B C28S H28B 122.8
C23S C28S H28B 178.0
C27S C28S H28B 61.1
C23B C28S H28B 122.8
H28A C28S H28B 59.6

loop_
_geom_bond_atom_site_label_1
_geom_bond_atom_site_label_2
_geom_bond_distance
Ni1 C1 1.808(4)
Ni1 C2 1.825(4)
Ni1 C3 1.826(4)
N1 C1 1.188(5)
N1 C4 1.387(5)
N2 C2 1.173(5)
N2 C34 1.402(5)
N3 C3 1.195(5)
N3 C64 1.382(5)
C4 C9 1.403(5)
C4 C5 1.418(5)
C5 C6 1.371(5)
C5 C10 1.504(5)
C6 C7 1.385(6)
C6 H6 0.9500
C7 C8 1.382(6)
C7 H7 0.9500
C8 C9 1.392(5)
C8 H8 0.9500
C9 C16 1.511(5)
C10 C15 1.411(5)
C10 C11 1.416(6)
C11 C12 1.389(6)
C11 C25 1.520(5)
C12 C13 1.378(6)
C12 H12S 0.9500
C13 C14 1.396(6)
C13 H13F 0.9500
C14 C15 1.387(6)
C14 H14O 0.9500
C15 C22 1.521(6)
C16 C21 1.401(5)
C16 C17 1.423(5)
C17 C18 1.392(6)
C17 C28 1.523(6)
C18 C19 1.380(6)
C18 H18Q 0.9500
C19 C20 1.385(6)
C19 H19 0.9500
C20 C21 1.401(6)
C20 H20 0.9500
C21 C31 1.525(5)
C22 C24 1.526(6)
C22 C23 1.529(6)
C22 H22 1.0000
C23 H23A 0.9800
C23 H23B 0.9800
C23 H23C 0.9800
C24 H24A 0.9800
C24 H24B 0.9800
C24 H24C 0.9800
C25 C27 1.521(6)
C25 C26 1.524(6)
C25 H25 1.0000
C26 H26A 0.9800
C26 H26B 0.9800
C26 H26C 0.9800
C27 H27A 0.9800
C27 H27B 0.9800
C27 H27C 0.9800
C28 C29 1.524(6)
C28 C30 1.528(6)
C28 H28 1.0000
C29 H29A 0.9800
C29 H29B 0.9800
C29 H29C 0.9800
C30 H30A 0.9800
C30 H30B 0.9800
C30 H30C 0.9800
C31 C33 1.531(5)
C31 C32 1.536(5)
C31 H31 1.0000
C32 H32A 0.9800
C32 H32B 0.9800
C32 H32C 0.9800
C33 H33A 0.9800
C33 H33B 0.9800
C33 H33C 0.9800
C34 C39 1.399(5)
C34 C35 1.403(5)
C35 C36 1.404(5)
C35 C40 1.505(5)
C36 C37 1.380(6)
C36 H36 0.9500
C37 C38 1.386(6)
C37 H37 0.9500
C38 C39 1.389(5)
C38 H38 0.9500
C39 C46 1.490(5)
C40 C45 1.404(6)
C40 C41 1.405(6)
C41 C42 1.395(6)
C41 C55 1.518(7)
C42 C43 1.365(7)
C42 H42 0.9500
C43 C44 1.353(7)
C43 H43 0.9500
C44 C45 1.428(7)
C44 H44 0.9500
C45 C52 1.486(7)
C46 C47 1.401(5)
C46 C51 1.406(6)
C47 C48 1.401(6)
C47 C58 1.505(6)
C48 C49 1.382(6)
C48 H48 0.9500
C49 C50 1.378(7)
C49 H49 0.9500
C50 C51 1.389(6)
C50 H50 0.9500
C51 C61 1.524(6)
C52 C54 1.520(6)
C52 C53 1.535(7)
C52 H52 1.0000
C53 H53A 0.9800
C53 H53B 0.9800
C53 H53C 0.9800
C54 H54A 0.9800
C54 H54B 0.9800
C54 H54C 0.9800
C55 C56 1.533(6)
C55 C57 1.538(6)
C55 H55 1.0000
C56 H56A 0.9800
C56 H56B 0.9800
C56 H56C 0.9800
C57 H57A 0.9800
C57 H57B 0.9800
C57 H57C 0.9800
C58 C59 1.534(6)
C58 C60 1.540(7)
C58 H58 1.0000
C59 H59A 0.9800
C59 H59B 0.9800
C59 H59C 0.9800
C60 H60A 0.9800
C60 H60B 0.9800
C60 H60C 0.9800
C61 C63 1.497(9)
C61 C62 1.516(7)
C61 H61 1.0000
C62 H62A 0.9800
C62 H62B 0.9800
C62 H62C 0.9800
C63 H63A 0.9800
C63 H63B 0.9800
C63 H63C 0.9800
C64 C69 1.394(5)
C64 C65 1.411(5)
C65 C66 1.396(5)
C65 C70 1.498(5)
C66 C67 1.385(5)
C66 H66 0.9500
C67 C68 1.379(5)
C67 H67 0.9500
C68 C69 1.414(5)
C68 H68 0.9500
C69 C76 1.495(5)
C70 C71 1.401(5)
C70 C75 1.418(5)
C71 C72 1.395(5)
C71 C82 1.514(5)
C72 C73 1.376(6)
C72 H72 0.9500
C73 C74 1.386(6)
C73 H73 0.9500
C74 C75 1.397(5)
C74 H74 0.9500
C75 C85 1.531(5)
C76 C81 1.404(6)
C76 C77 1.410(6)
C77 C78 1.390(6)
C77 C88 1.515(6)
C78 C79 1.381(7)
C78 H78 0.9500
C79 C80 1.385(7)
C79 H79 0.9500
C80 C81 1.403(6)
C80 H80 0.9500
C81 C91 1.509(6)
C82 C84 1.526(6)
C82 C83 1.527(6)
C82 H82 1.0000
C83 H83A 0.9800
C83 H83B 0.9800
C83 H83C 0.9800
C84 H84A 0.9800
C84 H84B 0.9800
C84 H84C 0.9800
C85 C86 1.531(6)
C85 C87 1.532(6)
C85 H85 1.0000
C86 H86A 0.9800
C86 H86B 0.9800
C86 H86C 0.9800
C87 H87A 0.9800
C87 H87B 0.9800
C87 H87C 0.9800
C88 C89 1.518(6)
C88 C90 1.527(6)
C88 H88 1.0000
C89 H89A 0.9800
C89 H89B 0.9800
C89 H89C 0.9800
C90 H90A 0.9800
C90 H90B 0.9800
C90 H90C 0.9800
C91 C92 1.536(6)
C91 C93 1.541(6)
C91 H91 1.0000
C92 H92A 0.9800
C92 H92B 0.9800
C92 H92C 0.9800
C93 H93A 0.9800
C93 H93B 0.9800
C93 H93C 0.9800
Ni2 C96 1.804(4)
Ni2 C95 1.813(4)
Ni2 C94 1.816(4)
N4 C94 1.184(5)
N4 C97 1.398(5)
N5 C95 1.174(5)
N5 C127 1.396(5)
N6 C96 1.200(5)
N6 C157 1.394(5)
C97 C102 1.397(5)
C97 C98 1.399(5)
C98 C99 1.388(5)
C98 C103 1.502(5)
C99 C100 1.378(5)
C99 H99 0.9500
C100 C101 1.388(6)
C100 H10A 0.9500
C101 C102 1.398(5)
C101 H10B 0.9500
C102 C109 1.496(5)
C103 C108 1.398(6)
C103 C104 1.418(5)
C104 C105 1.391(6)
C104 C115 1.513(6)
C105 C106 1.382(6)
C105 H10C 0.9500
C106 C107 1.388(6)
C106 H10D 0.9500
C107 C108 1.407(5)
C107 H10E 0.9500
C108 C118 1.528(6)
C109 C114 1.401(6)
C109 C110 1.406(6)
C110 C111 1.389(6)
C110 C121 1.528(6)
C111 C112 1.386(6)
C111 H11A 0.9500
C112 C113 1.383(6)
C112 H11B 0.9500
C113 C114 1.402(6)
C113 H11C 0.9500
C114 C124 1.516(6)
C115 C117 1.519(6)
C115 C116 1.549(6)
C115 H11D 1.0000
C116 H11E 0.9800
C116 H11F 0.9800
C116 H11G 0.9800
C117 H11H 0.9800
C117 H11I 0.9800
C117 H11J 0.9800
C118 C120 1.518(7)
C118 C119 1.534(6)
C118 H11K 1.0000
C119 H11L 0.9800
C119 H11M 0.9800
C119 H11N 0.9800
C120 H12A 0.9800
C120 H12B 0.9800
C120 H12C 0.9800
C121 C123 1.528(6)
C121 C122 1.537(6)
C121 H12D 1.0000
C122 H12E 0.9800
C122 H12F 0.9800
C122 H12G 0.9800
C123 H12H 0.9800
C123 H12I 0.9800
C123 H12J 0.9800
C124 C126 1.522(6)
C124 C125 1.528(6)
C124 H12K 1.0000
C125 H12L 0.9800
C125 H12M 0.9800
C125 H12N 0.9800
C126 H12O 0.9800
C126 H12P 0.9800
C126 H12Q 0.9800
C127 C128 1.405(5)
C127 C132 1.412(5)
C128 C129 1.393(5)
C128 C133 1.498(5)
C129 C130 1.382(6)
C129 H12R 0.9500
C130 C131 1.377(6)
C130 H13A 0.9500
C131 C132 1.384(5)
C131 H13B 0.9500
C132 C139 1.498(5)
C133 C138 1.398(6)
C133 C134 1.415(6)
C134 C135 1.392(6)
C134 C145 1.515(6)
C135 C136 1.391(7)
C135 H13C 0.9500
C136 C137 1.392(6)
C136 H13D 0.9500
C137 C138 1.397(6)
C137 H13E 0.9500
C138 C148 1.523(6)
C139 C144 1.407(6)
C139 C140 1.411(6)
C140 C141 1.393(6)
C140 C151 1.519(6)
C141 C142 1.378(6)
C141 H14A 0.9500
C142 C143 1.382(6)
C142 H14B 0.9500
C143 C144 1.394(6)
C143 H14C 0.9500
C144 C154 1.533(6)
C145 C147 1.522(6)
C145 C146 1.540(6)
C145 H14D 1.0000
C146 H14E 0.9800
C146 H14F 0.9800
C146 H14G 0.9800
C147 H14H 0.9800
C147 H14I 0.9800
C147 H14J 0.9800
C148 C150 1.522(6)
C148 C149 1.525(6)
C148 H14K 1.0000
C149 H14L 0.9800
C149 H14M 0.9800
C149 H14N 0.9800
C150 H15A 0.9800
C150 H15B 0.9800
C150 H15C 0.9800
C151 C152 1.528(6)
C151 C153 1.537(6)
C151 H15 1.0000
C152 H15D 0.9800
C152 H15E 0.9800
C152 H15F 0.9800
C153 H15G 0.9800
C153 H15H 0.9800
C153 H15I 0.9800
C154 C155 1.531(6)
C154 C156 1.532(6)
C154 H15J 1.0000
C155 H15K 0.9800
C155 H15L 0.9800
C155 H15M 0.9800
C156 H15N 0.9800
C156 H15O 0.9800
C156 H15P 0.9800
C157 C158 1.398(5)
C157 C162 1.423(5)
C158 C159 1.415(5)
C158 C163 1.490(5)
C159 C160 1.371(6)
C159 H15Q 0.9500
C160 C161 1.391(6)
C160 H16 0.9500
C161 C162 1.398(5)
C161 H16A 0.9500
C162 C169 1.486(5)
C163 C164 1.400(5)
C163 C168 1.408(6)
C164 C165 1.396(6)
C164 C175 1.523(6)
C165 C166 1.373(6)
C165 H16B 0.9500
C166 C167 1.371(6)
C166 H16C 0.9500
C167 C168 1.397(6)
C167 H16D 0.9500
C168 C178 1.520(6)
C169 C174 1.406(6)
C169 C170 1.411(6)
C170 C171 1.399(6)
C170 C181 1.503(6)
C171 C172 1.363(7)
C171 H17 0.9500
C172 C173 1.380(7)
C172 H17A 0.9500
C173 C174 1.401(6)
C173 H17B 0.9500
C174 C184 1.519(6)
C175 C176 1.518(7)
C175 C177 1.526(7)
C175 H17C 1.0000
C176 H17D 0.9800
C176 H17E 0.9800
C176 H17F 0.9800
C177 H17G 0.9800
C177 H17H 0.9800
C177 H17I 0.9800
C178 C180 1.540(6)
C178 C179 1.542(6)
C178 H17J 1.0000
C179 H17K 0.9800
C179 H17L 0.9800
C179 H17M 0.9800
C180 H18A 0.9800
C180 H18B 0.9800
C180 H18C 0.9800
C181 C182 1.517(6)
C181 C183 1.537(7)
C181 H18 1.0000
C182 H18D 0.9800
C182 H18E 0.9800
C182 H18F 0.9800
C183 H18G 0.9800
C183 H18H 0.9800
C183 H18I 0.9800
C184 C186 1.525(6)
C184 C185 1.530(6)
C184 H18J 1.0000
C185 H18K 0.9800
C185 H18L 0.9800
C185 H18M 0.9800
C186 H18N 0.9800
C186 H18O 0.9800
C186 H18P 0.9800
N7 C188 1.130(8)
C187 C188 1.428(7)
C187 H18W 0.9800
C187 H18X 0.9800
C187 H18Y 0.9800
N8 C190 1.133(6)
C189 C190 1.443(6)
C189 H18T 0.9800
C189 H18U 0.9800
C189 H18V 0.9800
C1S C2S 1.503(7)
C1S H1SA 0.9800
C1S H1SB 0.9800
C1S H1SC 0.9800
C2S C7S 1.377(7)
C2S C3S 1.385(7)
C3S C4S 1.380(7)
C3S H3S 0.9500
C4S C5S 1.411(7)
C4S H4S 0.9500
C5S C6S 1.377(8)
C5S H5S 0.9500
C6S C7S 1.370(8)
C6S H6S 0.9500
C7S H7S 0.9500
C8S C9S 1.480(8)
C8S H8SA 0.9800
C8S H8SB 0.9800
C8S H8SC 0.9800
C9S C14S 1.367(8)
C9S C10S 1.457(9)
C10S C11S 1.339(9)
C10S H10 0.9500
C11S C12S 1.361(9)
C11S H11 0.9500
C12S C13S 1.427(9)
C12S H12 0.9500
C13S C14S 1.353(8)
C13S H13 0.9500
C14S H14 0.9500
C15S C20B 1.36(2)
C15S C18B 1.42(2)
C15S C16S 1.493(11)
C15S H15U 0.9500
C15S H15R 0.9800
C15S H15S 0.9800
C15S H15T 0.9800
C16B C17S 1.21(2)
C16B C19S 1.43(2)
C16B C21S 1.51(2)
C16S C21S 1.300(11)
C16S C17S 1.423(11)
C17S C18S 1.469(11)
C17S C18B 1.59(2)
C17S H17O 0.9500
C17S H17N 0.9300
C18B H17N 1.3858
C18B H18R 0.9500
C18S C19S 1.241(11)
C18S H18S 0.9500
C19S C20S 1.514(11)
C19S H19B 0.9800
C19S H19C 0.9800
C19S H19D 0.9800
C19S H19A 0.9500
C20B C21S 1.37(2)
C20B H20A 0.9500
C20B H21 1.2298
C20S C21S 1.364(11)
C20S H20B 0.9500
C21S H21A 0.9500
C21S H21 0.9300
C22S C27B 1.283(19)
C22S C25B 1.35(2)
C22S C23S 1.438(13)
C22S H22A 0.9800
C22S H22B 0.9800
C22S H22C 0.9800
C22S H22D 0.9500
C23B C24S 1.29(2)
C23B C28S 1.443(19)
C23B C26S 1.46(2)
C23S C24S 1.359(13)
C23S C28S 1.382(13)
C24S C25S 1.417(12)
C24S C27B 1.43(2)
C24S H24 0.9500
C24S H24D 0.9300
C25B C28S 1.373(19)
C25B H25A 0.9500
C25S C26S 1.372(12)
C25S H24D 1.3164
C25S H25B 0.9500
C26S C27S 1.350(12)
C26S H26 0.9500
C26S H26D 0.9800
C26S H26E 0.9800
C26S H26F 0.9800
C27B H27 0.9500
C27S C28S 1.414(13)
C27S H27D 0.9500
C27S H28B 1.2623
C28S H28A 0.9500
C28S H28B 0.9300
